data_1571080
loop_
_publ_author_name
'Liu, Shihua'
'Li, Yinwu'
'Lin, Jieli'
'Ke, Zhuofeng'
'Gr&#xfc;tzmacher, Hansj&#xf6;rg'
'Su, Cheng-Yong'
'Li, Zhongshu'

_publ_section_title
;
 Sequential radical and cationic reactivity at separated sites within one
 molecule in solution.
;
_journal_issue 14
_journal_name_full 'Chemical science'
_journal_page_first 5376
_journal_page_last 5384
_journal_paper_doi 10.1039/d4sc00201f
_journal_volume 15
_journal_year 2024
_chemical_formula_moiety '4(C75 H95 F N4 O2 P2 S)'
_chemical_formula_sum 'C300 H380 F4 N16 O8 P8 S4'
_chemical_formula_weight 4790.18
_space_group_crystal_system monoclinic
_space_group_IT_number 13
_space_group_name_Hall '-P 2yac'
_space_group_name_H-M_alt 'P 1 2/n 1'
_atom_sites_solution_hydrogens geom
_atom_sites_solution_primary dual
_audit_creation_date 2022-10-25
_audit_creation_method
;
Olex2 1.5
(compiled 2021.12.09 svn.r5202d8cf for OlexSys, GUI svn.r6439)
;
_audit_update_record
;
2022-10-25 deposited with the CCDC.	2024-03-01 downloaded from the CCDC.
;
_cell_angle_alpha 90
_cell_angle_beta 95.402(2)
_cell_angle_gamma 90
_cell_formula_units_Z 2
_cell_length_a 26.0037(8)
_cell_length_b 13.0979(3)
_cell_length_c 40.7620(9)
_cell_measurement_reflns_used 22329
_cell_measurement_temperature 149.99(10)
_cell_measurement_theta_max 73.7520
_cell_measurement_theta_min 3.5510
_cell_volume 13821.6(6)
_computing_cell_refinement 'CrysAlisPro 1.171.39.28b (Rigaku OD, 2015)'
_computing_data_collection 'CrysAlisPro 1.171.39.28b (Rigaku OD, 2015)'
_computing_data_reduction 'CrysAlisPro 1.171.39.28b (Rigaku OD, 2015)'
_computing_molecular_graphics 'Olex2 1.5 (Dolomanov et al., 2009)'
_computing_publication_material 'Olex2 1.5 (Dolomanov et al., 2009)'
_computing_structure_refinement 'SHELXL 2014/7 (Sheldrick, 2015)'
_computing_structure_solution 'SHELXT 2014/4 (Sheldrick, 2014)'
_diffrn_ambient_environment N~2~
_diffrn_ambient_temperature 149.99(10)
_diffrn_detector 'CCD plate'
_diffrn_measured_fraction_theta_full 0.999
_diffrn_measured_fraction_theta_max 0.971
_diffrn_measurement_details
;
List of Runs (angles in degrees, time in seconds):

  # Type    Start    End  Width  t~exp~   \w     \q     \k     \f   Frames
#--------------------------------------------------------------------------
  1  \w     47.00  73.00   0.50   30.00    --    0.00  38.00 -90.00   52
  2  \w     46.00  89.00   0.50   30.00    --    0.00  63.00 -21.52   86
  3  \w    -89.00 -32.00   0.50   30.00    --    0.00 -38.00   0.00  114
  4  \w    -12.00  14.00   0.50   30.00    --    0.00  38.00 -90.00   52
  5  \w    -24.00  30.00   0.50   30.00    --    0.00  63.00 -21.52  108
  6  \w      6.00 126.00   0.50  110.00    --   95.20 -82.00-120.00  240
  7  \w      6.00  94.00   0.50  110.00    --   95.20 -30.00 -90.00  176
  8  \w      9.00 111.00   0.50  110.00    --   95.20 -61.00-120.00  204
  9  \w     27.00 100.00   0.50  110.00    --   95.20 -30.00  30.00  146
 10  \w    137.00 163.00   0.50  110.00    --   95.20  15.00-150.00   52
 11  \w    150.00 176.00   0.50  110.00    --   95.20  30.00  60.00   52
 12  \w     74.00 126.00   0.50  110.00    --   95.20  15.00-150.00  104
 13  \w     80.00 110.00   0.50  110.00    --   95.20 -61.00 -60.00   60
 14  \w     85.00 111.00   0.50  110.00    --   95.20 -82.00-150.00   52
 15  \w     88.00 127.00   0.50  110.00    --   95.20 -82.00 -60.00   78
 16  \w     82.00 130.00   0.50  110.00    --   95.20  30.00  60.00   96
;
_diffrn_measurement_device 'four-circle diffractometer'
_diffrn_measurement_device_type 'XtaLAB AFC12 (RINC): Kappa dual home/near'
_diffrn_measurement_method '\w scans'
_diffrn_orient_matrix_type 'CrysAlisPro convention (1999,Acta A55,543-557)'
_diffrn_orient_matrix_UB_11 -0.0461167000
_diffrn_orient_matrix_UB_12 0.0742789000
_diffrn_orient_matrix_UB_13 -0.0018716000
_diffrn_orient_matrix_UB_21 -0.0373491000
_diffrn_orient_matrix_UB_22 -0.0900354000
_diffrn_orient_matrix_UB_23 -0.0077298000
_diffrn_orient_matrix_UB_31 -0.0043709000
_diffrn_orient_matrix_UB_32 -0.0149257000
_diffrn_orient_matrix_UB_33 0.0371058000
_diffrn_radiation_monochromator graphite
_diffrn_radiation_probe x-ray
_diffrn_radiation_type 'Cu K\a'
_diffrn_radiation_wavelength 1.54184
_diffrn_reflns_av_R_equivalents 0.0798
_diffrn_reflns_av_unetI/netI 0.0844
_diffrn_reflns_Laue_measured_fraction_full 0.999
_diffrn_reflns_Laue_measured_fraction_max 0.971
_diffrn_reflns_limit_h_max 32
_diffrn_reflns_limit_h_min -32
_diffrn_reflns_limit_k_max 16
_diffrn_reflns_limit_k_min -16
_diffrn_reflns_limit_l_max 49
_diffrn_reflns_limit_l_min -30
_diffrn_reflns_number 85375
_diffrn_reflns_point_group_measured_fraction_full 0.999
_diffrn_reflns_point_group_measured_fraction_max 0.971
_diffrn_reflns_theta_full 67.684
_diffrn_reflns_theta_max 74.440
_diffrn_reflns_theta_min 3.541
_diffrn_source 'fine-focus sealed X-ray tube'
_diffrn_source_type 'Enhance (Cu) X-ray Source'
_exptl_absorpt_coefficient_mu 1.235
_exptl_absorpt_correction_T_max 1.00000
_exptl_absorpt_correction_T_min 0.49652
_exptl_absorpt_correction_type multi-scan
_exptl_absorpt_process_details
;
CrysAlisPro 1.171.39.28b (Rigaku Oxford Diffraction, 2015)
Empirical absorption correction using spherical harmonics,
 implemented in SCALE3 ABSPACK scaling algorithm.
;
_exptl_crystal_colour 'clear reddish red'
_exptl_crystal_colour_lustre clear
_exptl_crystal_colour_modifier reddish
_exptl_crystal_colour_primary red
_exptl_crystal_density_diffrn 1.151
_exptl_crystal_description prism
_exptl_crystal_F_000 5152
_exptl_crystal_size_max 0.06
_exptl_crystal_size_mid 0.06
_exptl_crystal_size_min 0
_refine_diff_density_max 1.419
_refine_diff_density_min -1.257
_refine_diff_density_rms 0.078
_refine_ls_extinction_method none
_refine_ls_goodness_of_fit_ref 1.053
_refine_ls_hydrogen_treatment constr
_refine_ls_matrix_type full
_refine_ls_number_parameters 1589
_refine_ls_number_reflns 27437
_refine_ls_number_restraints 0
_refine_ls_restrained_S_all 1.053
_refine_ls_R_factor_all 0.0995
_refine_ls_R_factor_gt 0.0720
_refine_ls_shift/su_max 0.001
_refine_ls_shift/su_mean 0.000
_refine_ls_structure_factor_coef Fsqd
_refine_ls_weighting_details 'w=1/[\s^2^(Fo^2^)+(0.1283P)^2^+2.7336P] where P=(Fo^2^+2Fc^2^)/3'
_refine_ls_weighting_scheme calc
_refine_ls_wR_factor_gt 0.1980
_refine_ls_wR_factor_ref 0.2158
_reflns_Friedel_coverage 0.000
_reflns_number_gt 19384
_reflns_number_total 27437
_reflns_threshold_expression 'I > 2\s(I)'
_cod_data_source_file d4sc00201f2.cif
_cod_data_source_block 7
_cod_depositor_comments 'Adding full bibliography for 1571075--1571082.cif.'
_cod_database_code 1571080
_shelx_shelxl_version_number 2014/7
_shelx_space_group_comment
;
The symmetry employed for this shelxl refinement is uniquely defined
by the following loop, which should always be used as a source of
symmetry information in preference to the above space-group names.
They are only intended as comments.
;
_shelx_estimated_absorpt_t_max 1.000
_shelx_estimated_absorpt_t_min 0.930
_olex2_refinement_description
;
1. Fixed Uiso
 At 1.2 times of:
  All C(H) groups, All C(H,H) groups
 At 1.5 times of:
  All C(H,H,H) groups
2. Others
 Sof(F2A)=1-FVAR(1)
 Sof(F2)=FVAR(1)
 Sof(F1A)=1-FVAR(2)
 Sof(F1)=FVAR(2)
3.a Ternary CH refined with riding coordinates:
 C36(H36), C62(H62), C146(H146), C149(H149), C33(H33), C134(H134), C71(H71),
 C59(H59), C120(H120), C137(H137), C45(H45), C123(H123), C107(H107), C111(H111),
  C49(H49), C74(H74)
3.b Secondary CH2 refined with riding coordinates:
 C51(H51A,H51B), C50(H50A,H50B), C24(H24A,H24B), C125(H12A,H12B), C25(H25A,
 H25B), C126(H12C,H12D), C100(H10A,H10B), C99(H99A,H99B)
3.c Aromatic/amide H refined with riding coordinates:
 C8(H8), C56(H56), C28(H28), C12(H12), C54(H54), C29(H29), C30(H30),
 C141(H141), C142(H142), C55(H55), C143(H143), C11(H11), C9(H9), C129(H129),
 C10(H10), C117(H117), C116(H116), C87(H87), C83(H83), C115(H115), C19(H19),
 C68(H68), C23(H23), C85(H85), C130(H130), C86(H86), C20(H20), C131(H131),
 C66(H66), C67(H67), C21(H21), C40(H40), C22(H22), C84(H84), C103(H103),
 C42(H42), C105(H105), C104(H104), C41(H41), C94(H94), C98(H98), C95(H95),
 C96(H96), C97(H97)
3.d Idealised Me refined as rotating group:
 C35(H35A,H35B,H35C), C61(H61A,H61B,H61C), C58(H58A,H58B,H58C), C37(H37A,H37B,
 H37C), C32(H32A,H32B,H32C), C63(H63A,H63B,H63C), C14(H14A,H14B,H14C),
 C133(H13A,H13B,H13C), C135(H13D,H13E,H13F), C34(H34A,H34B,H34C), C92(H92A,H92B,
 H92C), C16(H16A,H16B,H16C), C60(H60A,H60B,H60C), C91(H91A,H91B,H91C), C72(H72A,
 H72B,H72C), C150(H15A,H15B,H15C), C89(H89A,H89B,H89C), C17(H17A,H17B,H17C),
 C119(H11A,H11B,H11C), C145(H14D,H14E,H14F), C70(H70A,H70B,H70C), C108(H10C,
 H10D,H10E), C148(H14G,H14H,H14I), C147(H14J,H14K,H14L), C110(H11D,H11E,H11F),
 C136(H13G,H13H,H13I), C109(H10F,H10G,H10H), C121(H12E,H12F,H12G), C138(H13J,
 H13K,H13L), C44(H44A,H44B,H44C), C47(H47A,H47B,H47C), C73(H73A,H73B,H73C),
 C112(H11G,H11H,H11I), C122(H12H,H12I,H12J), C46(H46A,H46B,H46C), C124(H12K,
 H12L,H12M), C48(H48A,H48B,H48C), C75(H75A,H75B,H75C)
;
_smtbx_masks_void_probe_radius 1.2
_smtbx_masks_void_truncation_radius 1.2
_olex2_submission_special_instructions 'No special instructions were received'
_oxdiff_exptl_absorpt_empirical_details
;
Empirical correction (ABSPACK) includes:
- Absorption correction using spherical harmonics
- Frame scaling
;
_oxdiff_exptl_absorpt_empirical_full_max 5.389
_oxdiff_exptl_absorpt_empirical_full_min 0.318

loop_
_space_group_symop_operation_xyz
'x, y, z'
'-x+1/2, y, -z+1/2'
'-x, -y, -z'
'x-1/2, -y, z-1/2'

loop_
_atom_site_label
_atom_site_type_symbol
_atom_site_fract_x
_atom_site_fract_y
_atom_site_fract_z
_atom_site_U_iso_or_equiv
_atom_site_adp_type
_atom_site_occupancy
_atom_site_site_symmetry_order
_atom_site_calc_flag
_atom_site_refinement_flags_posn
_atom_site_refinement_flags_adp
_atom_site_refinement_flags_occupancy
_atom_site_disorder_assembly
_atom_site_disorder_group
P1 P 0.15970(3) 0.90277(5) 0.51304(2) 0.02051(15) Uani 1 1 d . . . . .
S1 S 0.11855(3) 1.03853(5) 0.49919(2) 0.02851(16) Uani 1 1 d . . . . .
P2 P 0.26456(3) 0.98986(5) 0.48962(2) 0.02136(15) Uani 1 1 d . . . . .
P4 P 0.47260(3) 0.49679(6) 0.72616(2) 0.02560(17) Uani 1 1 d . . . . .
P3 P 0.59358(3) 0.52589(7) 0.73672(2) 0.03383(19) Uani 1 1 d . . . . .
S2 S 0.60646(4) 0.40925(8) 0.77044(3) 0.0505(2) Uani 1 1 d . . . . .
O1 O 0.29791(8) 1.08149(15) 0.59514(5) 0.0292(4) Uani 1 1 d . . . . .
O2 O 0.25972(7) 0.93215(15) 0.60524(5) 0.0271(4) Uani 1 1 d . . . . .
O3 O 0.47074(8) 0.74033(15) 0.80394(5) 0.0298(4) Uani 1 1 d . . . . .
O4 O 0.53178(8) 0.80887(15) 0.77532(6) 0.0341(5) Uani 1 1 d . . . . .
N7 N 0.40106(9) 0.49665(19) 0.78576(6) 0.0241(5) Uani 1 1 d . . . . .
N2 N 0.25269(8) 1.23364(16) 0.54901(5) 0.0190(4) Uani 1 1 d . . . . .
N1 N 0.31440(9) 1.20281(17) 0.51641(6) 0.0232(5) Uani 1 1 d . . . . .
F1 F 0.31268(8) 0.91505(17) 0.50092(6) 0.0341(7) Uani 0.745(5) 1 d . . P A 1
N4 N 0.18377(9) 0.72155(16) 0.47389(5) 0.0225(5) Uani 1 1 d . . . . .
N8 N 0.46527(8) 0.52942(18) 0.82423(5) 0.0215(5) Uani 1 1 d . . . . .
N5 N 0.51010(9) 0.44907(19) 0.65296(6) 0.0256(5) Uani 1 1 d . . . . .
N6 N 0.58548(9) 0.5277(2) 0.66307(6) 0.0306(6) Uani 1 1 d . . . . .
N3 N 0.24083(10) 0.78876(17) 0.44278(6) 0.0265(5) Uani 1 1 d . . . . .
F2 F 0.44481(9) 0.5914(2) 0.70431(5) 0.0400(8) Uani 0.779(5) 1 d . . P B 1
C5 C 0.23172(10) 1.01167(18) 0.55502(6) 0.0168(5) Uani 1 1 d . . . . .
C6 C 0.18858(10) 0.95231(19) 0.55239(6) 0.0193(5) Uani 1 1 d . . . . .
C3 C 0.25456(9) 1.05916(19) 0.52655(6) 0.0182(5) Uani 1 1 d . . . . .
C77 C 0.54190(10) 0.4948(2) 0.67748(7) 0.0220(5) Uani 1 1 d . . . . .
C139 C 0.36425(10) 0.4972(2) 0.75693(7) 0.0231(6) Uani 1 1 d . . . . .
C76 C 0.53562(10) 0.5053(2) 0.71074(7) 0.0210(5) Uani 1 1 d . . . . .
C1 C 0.21430(10) 0.89517(19) 0.48914(7) 0.0213(5) Uani 1 1 d . . . . .
C4 C 0.27312(9) 1.15897(19) 0.52984(6) 0.0187(5) Uani 1 1 d . . . . .
C79 C 0.45197(10) 0.5269(2) 0.79034(6) 0.0203(5) Uani 1 1 d . . . . .
C7 C 0.16109(10) 0.9158(2) 0.58054(6) 0.0209(5) Uani 1 1 d . . . . .
C52 C 0.19870(10) 1.25099(19) 0.55241(7) 0.0197(5) Uani 1 1 d . . . . .
C78 C 0.48473(10) 0.5520(2) 0.76653(6) 0.0206(5) Uani 1 1 d . . . . .
C80 C 0.52588(10) 0.6296(2) 0.77445(6) 0.0215(5) Uani 1 1 d . . . . .
C26 C 0.17834(11) 0.66986(19) 0.50462(7) 0.0221(5) Uani 1 1 d . . . . .
C81 C 0.57481(11) 0.6225(2) 0.76560(7) 0.0239(6) Uani 1 1 d . . . . .
C13 C 0.26582(10) 1.0161(2) 0.58737(7) 0.0208(5) Uani 1 1 d . . . . .
C127 C 0.51445(10) 0.4996(2) 0.84052(6) 0.0223(6) Uani 1 1 d . . . . .
C88 C 0.50645(11) 0.7309(2) 0.78752(7) 0.0240(6) Uani 1 1 d . . . . .
C2 C 0.21396(10) 0.8082(2) 0.46945(7) 0.0220(5) Uani 1 1 d . . . . .
C51 C 0.29040(11) 1.3155(2) 0.55619(7) 0.0257(6) Uani 1 1 d . . . . .
H51A H 0.3113 1.3037 0.5774 0.031 Uiso 1 1 calc R U . . .
H51B H 0.2732 1.3828 0.5568 0.031 Uiso 1 1 calc R U . . .
C18 C 0.07045(11) 0.9940(2) 0.46887(7) 0.0262(6) Uani 1 1 d . . . . .
C8 C 0.15107(12) 0.8120(2) 0.58484(7) 0.0291(6) Uani 1 1 d . . . . .
H8 H 0.1622 0.7636 0.5697 0.035 Uiso 1 1 calc R U . . .
C27 C 0.22104(11) 0.6458(2) 0.52677(7) 0.0241(6) Uani 1 1 d . . . . .
C64 C 0.35181(10) 1.1601(2) 0.49616(8) 0.0268(6) Uani 1 1 d . . . . .
C69 C 0.34949(11) 1.1907(2) 0.46324(8) 0.0300(6) Uani 1 1 d . . . . .
C144 C 0.34278(10) 0.5898(2) 0.74493(7) 0.0270(6) Uani 1 1 d . . . . .
C50 C 0.32333(12) 1.3085(2) 0.52750(8) 0.0296(6) Uani 1 1 d . . . . .
H50A H 0.3118 1.3578 0.5099 0.035 Uiso 1 1 calc R U . . .
H50B H 0.3602 1.3207 0.5347 0.035 Uiso 1 1 calc R U . . .
C56 C 0.13091(11) 1.2796(2) 0.58757(7) 0.0282(6) Uani 1 1 d . . . . .
H56 H 0.1195 1.2855 0.6090 0.034 Uiso 1 1 calc R U . . .
C53 C 0.16353(10) 1.2682(2) 0.52437(7) 0.0220(5) Uani 1 1 d . . . . .
C113 C 0.46667(11) 0.3812(2) 0.65418(7) 0.0261(6) Uani 1 1 d . . . . .
C28 C 0.21236(12) 0.5864(2) 0.55438(7) 0.0295(6) Uani 1 1 d . . . . .
H28 H 0.2406 0.5719 0.5702 0.035 Uiso 1 1 calc R U . . .
C12 C 0.14197(11) 0.9855(2) 0.60212(7) 0.0263(6) Uani 1 1 d . . . . .
H12 H 0.1468 1.0566 0.5989 0.032 Uiso 1 1 calc R U . . .
C36 C 0.27620(11) 0.6779(2) 0.52238(7) 0.0261(6) Uani 1 1 d . . . . .
H36 H 0.2748 0.7260 0.5033 0.031 Uiso 1 1 calc R U . . .
C62 C 0.18135(11) 1.2825(2) 0.49009(7) 0.0257(6) Uani 1 1 d . . . . .
H62 H 0.2100 1.2331 0.4874 0.031 Uiso 1 1 calc R U . . .
C57 C 0.18307(11) 1.2621(2) 0.58446(7) 0.0234(6) Uani 1 1 d . . . . .
C128 C 0.54056(11) 0.5657(2) 0.86348(7) 0.0273(6) Uani 1 1 d . . . . .
C140 C 0.34571(11) 0.4029(2) 0.74480(7) 0.0284(6) Uani 1 1 d . . . . .
C31 C 0.12830(11) 0.6335(2) 0.50952(7) 0.0245(6) Uani 1 1 d . . . . .
C24 C 0.18141(13) 0.6584(2) 0.44386(7) 0.0313(7) Uani 1 1 d . . . . .
H24A H 0.1511 0.6765 0.4284 0.038 Uiso 1 1 calc R U . . .
H24B H 0.1799 0.5848 0.4492 0.038 Uiso 1 1 calc R U . . .
C54 C 0.11180(11) 1.2843(2) 0.52931(8) 0.0285(6) Uani 1 1 d . . . . .
H54 H 0.0872 1.2925 0.5107 0.034 Uiso 1 1 calc R U . . .
C29 C 0.16420(13) 0.5485(2) 0.55926(8) 0.0321(7) Uani 1 1 d . . . . .
H29 H 0.1596 0.5062 0.5777 0.039 Uiso 1 1 calc R U . . .
C82 C 0.61711(11) 0.6948(2) 0.77637(7) 0.0263(6) Uani 1 1 d . . . . .
C146 C 0.36152(12) 0.6921(2) 0.75827(8) 0.0327(7) Uani 1 1 d . . . . .
H146 H 0.3979 0.6833 0.7683 0.039 Uiso 1 1 calc R U . . .
C30 C 0.12260(12) 0.5729(2) 0.53689(7) 0.0293(6) Uani 1 1 d . . . . .
H30 H 0.0893 0.5474 0.5403 0.035 Uiso 1 1 calc R U . . .
C149 C 0.36752(12) 0.3018(2) 0.75794(8) 0.0334(7) Uani 1 1 d . . . . .
H149 H 0.3971 0.3167 0.7747 0.040 Uiso 1 1 calc R U . . .
C141 C 0.30447(12) 0.4022(3) 0.72020(8) 0.0344(7) Uani 1 1 d . . . . .
H141 H 0.2916 0.3390 0.7114 0.041 Uiso 1 1 calc R U . . .
C142 C 0.28228(12) 0.4921(3) 0.70851(8) 0.0360(7) Uani 1 1 d . . . . .
H142 H 0.2538 0.4908 0.6921 0.043 Uiso 1 1 calc R U . . .
C55 C 0.09544(11) 1.2885(2) 0.56048(8) 0.0317(7) Uani 1 1 d . . . . .
H55 H 0.0599 1.2975 0.5632 0.038 Uiso 1 1 calc R U . . .
C118 C 0.41771(11) 0.4173(2) 0.64189(7) 0.0305(6) Uani 1 1 d . . . . .
C35 C 0.30110(13) 0.7351(2) 0.55255(8) 0.0370(7) Uani 1 1 d . . . . .
H35A H 0.3350 0.7612 0.5478 0.056 Uiso 1 1 calc R U . . .
H35B H 0.3054 0.6885 0.5714 0.056 Uiso 1 1 calc R U . . .
H35C H 0.2789 0.7923 0.5577 0.056 Uiso 1 1 calc R U . . .
C143 C 0.30156(12) 0.5843(3) 0.72064(8) 0.0338(7) Uani 1 1 d . . . . .
H143 H 0.2862 0.6458 0.7121 0.041 Uiso 1 1 calc R U . . .
C38 C 0.26926(13) 0.8573(2) 0.42372(8) 0.0329(7) Uani 1 1 d . . . . .
C61 C 0.20276(13) 1.3913(2) 0.48792(8) 0.0325(7) Uani 1 1 d . . . . .
H61A H 0.1750 1.4407 0.4902 0.049 Uiso 1 1 calc R U . . .
H61B H 0.2165 1.4007 0.4666 0.049 Uiso 1 1 calc R U . . .
H61C H 0.2304 1.4018 0.5056 0.049 Uiso 1 1 calc R U . . .
C15 C 0.29124(12) 0.9081(2) 0.63634(7) 0.0306(6) Uani 1 1 d . . . . .
C101 C 0.61104(12) 0.6250(3) 0.66822(7) 0.0348(7) Uani 1 1 d . . . . .
C33 C 0.08129(11) 0.6599(2) 0.48614(7) 0.0276(6) Uani 1 1 d . . . . .
H33 H 0.0926 0.7085 0.4693 0.033 Uiso 1 1 calc R U . . .
C114 C 0.47494(12) 0.2775(2) 0.66201(7) 0.0315(7) Uani 1 1 d . . . . .
C125 C 0.38046(11) 0.4737(3) 0.81735(7) 0.0314(7) Uani 1 1 d . . . . .
H12A H 0.3800 0.3993 0.8216 0.038 Uiso 1 1 calc R U . . .
H12B H 0.3452 0.5015 0.8180 0.038 Uiso 1 1 calc R U . . .
C11 C 0.11592(12) 0.9525(3) 0.62830(8) 0.0353(7) Uani 1 1 d . . . . .
H11 H 0.1039 1.0010 0.6431 0.042 Uiso 1 1 calc R U . . .
C58 C 0.23004(12) 1.3752(2) 0.62677(8) 0.0337(7) Uani 1 1 d . . . . .
H58A H 0.1979 1.4025 0.6340 0.051 Uiso 1 1 calc R U . . .
H58B H 0.2407 1.4168 0.6086 0.051 Uiso 1 1 calc R U . . .
H58C H 0.2571 1.3768 0.6452 0.051 Uiso 1 1 calc R U . . .
C25 C 0.23095(13) 0.6850(2) 0.42978(8) 0.0349(7) Uani 1 1 d . . . . .
H25A H 0.2591 0.6375 0.4376 0.042 Uiso 1 1 calc R U . . .
H25B H 0.2267 0.6846 0.4054 0.042 Uiso 1 1 calc R U . . .
C134 C 0.51569(12) 0.6610(2) 0.87620(7) 0.0320(7) Uani 1 1 d . . . . .
H134 H 0.4860 0.6806 0.8600 0.038 Uiso 1 1 calc R U . . .
C37 C 0.30905(12) 0.5863(2) 0.51394(8) 0.0327(7) Uani 1 1 d . . . . .
H37A H 0.3104 0.5366 0.5320 0.049 Uiso 1 1 calc R U . . .
H37B H 0.3441 0.6094 0.5108 0.049 Uiso 1 1 calc R U . . .
H37C H 0.2936 0.5542 0.4936 0.049 Uiso 1 1 calc R U . . .
C71 C 0.30847(12) 1.2639(2) 0.44806(8) 0.0341(7) Uani 1 1 d . . . . .
H71 H 0.2830 1.2749 0.4646 0.041 Uiso 1 1 calc R U . . .
C59 C 0.22124(11) 1.2638(2) 0.61496(7) 0.0271(6) Uani 1 1 d . . . . .
H59 H 0.2549 1.2361 0.6089 0.033 Uiso 1 1 calc R U . . .
C90 C 0.52050(13) 0.9173(2) 0.78259(9) 0.0347(7) Uani 1 1 d . . . . .
C9 C 0.12504(13) 0.7793(3) 0.61097(8) 0.0365(7) Uani 1 1 d . . . . .
H9 H 0.1193 0.7084 0.6139 0.044 Uiso 1 1 calc R U . . .
C126 C 0.41862(11) 0.5276(3) 0.84169(7) 0.0318(7) Uani 1 1 d . . . . .
H12C H 0.4069 0.5975 0.8464 0.038 Uiso 1 1 calc R U . . .
H12D H 0.4243 0.4890 0.8626 0.038 Uiso 1 1 calc R U . . .
C132 C 0.53324(12) 0.4008(2) 0.83489(7) 0.0315(7) Uani 1 1 d . . . . .
C129 C 0.58953(12) 0.5363(3) 0.87730(7) 0.0352(7) Uani 1 1 d . . . . .
H129 H 0.6083 0.5804 0.8926 0.042 Uiso 1 1 calc R U . . .
C10 C 0.10728(12) 0.8487(3) 0.63296(8) 0.0381(8) Uani 1 1 d . . . . .
H10 H 0.0895 0.8259 0.6509 0.046 Uiso 1 1 calc R U . . .
C43 C 0.32333(14) 0.8464(2) 0.42604(9) 0.0396(8) Uani 1 1 d . . . . .
C117 C 0.37705(12) 0.3475(3) 0.63824(8) 0.0395(8) Uani 1 1 d . . . . .
H117 H 0.3434 0.3706 0.6306 0.047 Uiso 1 1 calc R U . . .
C116 C 0.38491(14) 0.2447(3) 0.64561(9) 0.0448(8) Uani 1 1 d . . . . .
H116 H 0.3569 0.1980 0.6425 0.054 Uiso 1 1 calc R U . . .
C65 C 0.39244(11) 1.1003(2) 0.51075(8) 0.0334(7) Uani 1 1 d . . . . .
C32 C 0.03970(12) 0.7132(3) 0.50420(9) 0.0373(7) Uani 1 1 d . . . . .
H32A H 0.0549 0.7718 0.5165 0.056 Uiso 1 1 calc R U . . .
H32B H 0.0258 0.6652 0.5195 0.056 Uiso 1 1 calc R U . . .
H32C H 0.0118 0.7368 0.4881 0.056 Uiso 1 1 calc R U . . .
C87 C 0.63094(12) 0.7104(2) 0.80996(8) 0.0335(7) Uani 1 1 d . . . . .
H87 H 0.6148 0.6718 0.8258 0.040 Uiso 1 1 calc R U . . .
C100 C 0.58661(13) 0.4829(3) 0.63020(8) 0.0403(8) Uani 1 1 d . . . . .
H10A H 0.6078 0.4200 0.6310 0.048 Uiso 1 1 calc R U . . .
H10B H 0.6002 0.5319 0.6147 0.048 Uiso 1 1 calc R U . . .
C120 C 0.40915(12) 0.5253(3) 0.63006(8) 0.0367(7) Uani 1 1 d . . . . .
H120 H 0.4410 0.5656 0.6371 0.044 Uiso 1 1 calc R U . . .
C63 C 0.13988(13) 1.2686(3) 0.46130(8) 0.0373(7) Uani 1 1 d . . . . .
H63A H 0.1558 1.2729 0.4405 0.056 Uiso 1 1 calc R U . . .
H63B H 0.1138 1.3223 0.4620 0.056 Uiso 1 1 calc R U . . .
H63C H 0.1235 1.2017 0.4630 0.056 Uiso 1 1 calc R U . . .
C83 C 0.64415(12) 0.7461(3) 0.75379(9) 0.0360(7) Uani 1 1 d . . . . .
H83 H 0.6372 0.7321 0.7309 0.043 Uiso 1 1 calc R U . . .
C14 C 0.26894(14) 0.8049(3) 0.64522(8) 0.0418(8) Uani 1 1 d . . . . .
H14A H 0.2727 0.7562 0.6274 0.063 Uiso 1 1 calc R U . . .
H14B H 0.2322 0.8128 0.6484 0.063 Uiso 1 1 calc R U . . .
H14C H 0.2875 0.7796 0.6656 0.063 Uiso 1 1 calc R U . . .
C137 C 0.49880(15) 0.3188(2) 0.81841(9) 0.0415(8) Uani 1 1 d . . . . .
H137 H 0.4737 0.3529 0.8018 0.050 Uiso 1 1 calc R U . . .
C115 C 0.43303(14) 0.2109(3) 0.65733(8) 0.0412(8) Uani 1 1 d . . . . .
H115 H 0.4380 0.1406 0.6624 0.049 Uiso 1 1 calc R U . . .
C133 C 0.55199(14) 0.7524(3) 0.88098(9) 0.0427(8) Uani 1 1 d . . . . .
H13A H 0.5797 0.7369 0.8982 0.064 Uiso 1 1 calc R U . . .
H13B H 0.5326 0.8121 0.8875 0.064 Uiso 1 1 calc R U . . .
H13C H 0.5669 0.7669 0.8603 0.064 Uiso 1 1 calc R U . . .
C19 C 0.07714(13) 0.9097(2) 0.44914(8) 0.0353(7) Uani 1 1 d . . . . .
H19 H 0.1084 0.8718 0.4521 0.042 Uiso 1 1 calc R U . . .
C68 C 0.38778(13) 1.1561(3) 0.44429(9) 0.0422(8) Uani 1 1 d . . . . .
H68 H 0.3868 1.1758 0.4218 0.051 Uiso 1 1 calc R U . . .
C102 C 0.66545(13) 0.6245(3) 0.67213(8) 0.0421(8) Uani 1 1 d . . . . .
C39 C 0.24260(15) 0.9228(2) 0.40092(8) 0.0397(8) Uani 1 1 d . . . . .
C106 C 0.58314(14) 0.7178(3) 0.66527(8) 0.0396(8) Uani 1 1 d . . . . .
C45 C 0.35168(14) 0.7684(3) 0.44832(10) 0.0472(9) Uani 1 1 d . . . . .
H45 H 0.3273 0.7422 0.4639 0.057 Uiso 1 1 calc R U . . .
C99 C 0.53008(12) 0.4594(3) 0.62067(7) 0.0361(7) Uani 1 1 d . . . . .
H99A H 0.5128 0.5158 0.6078 0.043 Uiso 1 1 calc R U . . .
H99B H 0.5258 0.3953 0.6078 0.043 Uiso 1 1 calc R U . . .
C23 C 0.02474(13) 1.0486(3) 0.46398(9) 0.0411(8) Uani 1 1 d . . . . .
H23 H 0.0195 1.1064 0.4774 0.049 Uiso 1 1 calc R U . . .
C123 C 0.52819(13) 0.2359(3) 0.67384(8) 0.0374(7) Uani 1 1 d . . . . .
H123 H 0.5530 0.2945 0.6758 0.045 Uiso 1 1 calc R U . . .
C107 C 0.52514(14) 0.7246(3) 0.65819(9) 0.0410(8) Uani 1 1 d . . . . .
H107 H 0.5110 0.6539 0.6598 0.049 Uiso 1 1 calc R U . . .
C135 C 0.49451(14) 0.6370(3) 0.90918(8) 0.0409(8) Uani 1 1 d . . . . .
H13D H 0.4686 0.5825 0.9060 0.061 Uiso 1 1 calc R U . . .
H13E H 0.4785 0.6983 0.9175 0.061 Uiso 1 1 calc R U . . .
H13F H 0.5228 0.6146 0.9251 0.061 Uiso 1 1 calc R U . . .
C34 C 0.05886(14) 0.5652(3) 0.46792(9) 0.0416(8) Uani 1 1 d . . . . .
H34A H 0.0502 0.5138 0.4840 0.062 Uiso 1 1 calc R U . . .
H34B H 0.0844 0.5371 0.4542 0.062 Uiso 1 1 calc R U . . .
H34C H 0.0276 0.5842 0.4539 0.062 Uiso 1 1 calc R U . . .
C85 C 0.69337(13) 0.8370(3) 0.79733(10) 0.0459(9) Uani 1 1 d . . . . .
H85 H 0.7185 0.8869 0.8044 0.055 Uiso 1 1 calc R U . . .
C130 C 0.61126(13) 0.4445(3) 0.86919(8) 0.0417(8) Uani 1 1 d . . . . .
H130 H 0.6458 0.4285 0.8773 0.050 Uiso 1 1 calc R U . . .
C111 C 0.69718(13) 0.5265(3) 0.67467(9) 0.0469(9) Uani 1 1 d . . . . .
H111 H 0.6728 0.4674 0.6749 0.056 Uiso 1 1 calc R U . . .
C92 C 0.52776(17) 0.9382(3) 0.81914(10) 0.0502(9) Uani 1 1 d . . . . .
H92A H 0.5028 0.8979 0.8303 0.075 Uiso 1 1 calc R U . . .
H92B H 0.5223 1.0110 0.8231 0.075 Uiso 1 1 calc R U . . .
H92C H 0.5629 0.9192 0.8277 0.075 Uiso 1 1 calc R U . . .
C86 C 0.66843(13) 0.7827(3) 0.82025(9) 0.0437(8) Uani 1 1 d . . . . .
H86 H 0.6769 0.7946 0.8431 0.052 Uiso 1 1 calc R U . . .
C16 C 0.34743(13) 0.8978(3) 0.63025(10) 0.0461(9) Uani 1 1 d . . . . .
H16A H 0.3611 0.9649 0.6249 0.069 Uiso 1 1 calc R U . . .
H16B H 0.3506 0.8510 0.6118 0.069 Uiso 1 1 calc R U . . .
H16C H 0.3671 0.8709 0.6501 0.069 Uiso 1 1 calc R U . . .
C60 C 0.20445(14) 1.2003(3) 0.64345(8) 0.0407(8) Uani 1 1 d . . . . .
H60A H 0.2009 1.1287 0.6367 0.061 Uiso 1 1 calc R U . . .
H60B H 0.1712 1.2256 0.6496 0.061 Uiso 1 1 calc R U . . .
H60C H 0.2305 1.2059 0.6624 0.061 Uiso 1 1 calc R U . . .
C20 C 0.03881(14) 0.8802(3) 0.42525(9) 0.0442(8) Uani 1 1 d . . . . .
H20 H 0.0437 0.8219 0.4120 0.053 Uiso 1 1 calc R U . . .
C131 C 0.58259(14) 0.3763(3) 0.84928(8) 0.0440(9) Uani 1 1 d . . . . .
H131 H 0.5967 0.3111 0.8452 0.053 Uiso 1 1 calc R U . . .
C66 C 0.42983(13) 1.0673(3) 0.49031(10) 0.0454(9) Uani 1 1 d . . . . .
H66 H 0.4576 1.0259 0.4993 0.054 Uiso 1 1 calc R U . . .
C91 C 0.46682(14) 0.9432(3) 0.76769(10) 0.0467(9) Uani 1 1 d . . . . .
H91A H 0.4624 0.9194 0.7448 0.070 Uiso 1 1 calc R U . . .
H91B H 0.4618 1.0173 0.7683 0.070 Uiso 1 1 calc R U . . .
H91C H 0.4414 0.9097 0.7803 0.070 Uiso 1 1 calc R U . . .
C67 C 0.42688(14) 1.0941(3) 0.45747(10) 0.0478(9) Uani 1 1 d . . . . .
H67 H 0.4520 1.0695 0.4439 0.057 Uiso 1 1 calc R U . . .
C72 C 0.33238(16) 1.3680(3) 0.44123(10) 0.0490(9) Uani 1 1 d . . . . .
H72A H 0.3563 1.3604 0.4242 0.074 Uiso 1 1 calc R U . . .
H72B H 0.3512 1.3939 0.4615 0.074 Uiso 1 1 calc R U . . .
H72C H 0.3049 1.4161 0.4337 0.074 Uiso 1 1 calc R U . . .
C21 C -0.00671(14) 0.9356(3) 0.42048(9) 0.0478(9) Uani 1 1 d . . . . .
H21 H -0.0331 0.9154 0.4040 0.057 Uiso 1 1 calc R U . . .
C40 C 0.27214(18) 0.9819(3) 0.38103(9) 0.0515(10) Uani 1 1 d . . . . .
H40 H 0.2553 1.0279 0.3655 0.062 Uiso 1 1 calc R U . . .
C22 C -0.01338(14) 1.0195(3) 0.43965(10) 0.0501(10) Uani 1 1 d . . . . .
H22 H -0.0444 1.0581 0.4363 0.060 Uiso 1 1 calc R U . . .
C84 C 0.68169(13) 0.8186(3) 0.76444(10) 0.0475(9) Uani 1 1 d . . . . .
H84 H 0.6992 0.8552 0.7487 0.057 Uiso 1 1 calc R U . . .
C103 C 0.69128(15) 0.7182(4) 0.67411(10) 0.0557(11) Uani 1 1 d . . . . .
H103 H 0.7280 0.7193 0.6767 0.067 Uiso 1 1 calc R U . . .
C150 C 0.32679(15) 0.2423(3) 0.77497(10) 0.0526(10) Uani 1 1 d . . . . .
H15A H 0.3120 0.2865 0.7911 0.079 Uiso 1 1 calc R U . . .
H15B H 0.3430 0.1827 0.7863 0.079 Uiso 1 1 calc R U . . .
H15C H 0.2993 0.2195 0.7585 0.079 Uiso 1 1 calc R U . . .
C89 C 0.56135(16) 0.9722(3) 0.76520(12) 0.0544(11) Uani 1 1 d . . . . .
H89A H 0.5957 0.9502 0.7745 0.082 Uiso 1 1 calc R U . . .
H89B H 0.5579 1.0461 0.7682 0.082 Uiso 1 1 calc R U . . .
H89C H 0.5569 0.9560 0.7416 0.082 Uiso 1 1 calc R U . . .
C17 C 0.28308(17) 0.9868(3) 0.66284(8) 0.0497(10) Uani 1 1 d . . . . .
H17A H 0.2463 0.9900 0.6663 0.074 Uiso 1 1 calc R U . . .
H17B H 0.2946 1.0539 0.6558 0.074 Uiso 1 1 calc R U . . .
H17C H 0.3030 0.9671 0.6835 0.074 Uiso 1 1 calc R U . . .
C42 C 0.35032(17) 0.9077(3) 0.40569(10) 0.0535(11) Uani 1 1 d . . . . .
H42 H 0.3869 0.9033 0.4071 0.064 Uiso 1 1 calc R U . . .
C119 C 0.40058(16) 0.5284(3) 0.59208(9) 0.0540(10) Uani 1 1 d . . . . .
H11A H 0.3681 0.4939 0.5847 0.081 Uiso 1 1 calc R U . . .
H11B H 0.4293 0.4937 0.5828 0.081 Uiso 1 1 calc R U . . .
H11C H 0.3990 0.5995 0.5846 0.081 Uiso 1 1 calc R U . . .
C145 C 0.36176(17) 0.7725(3) 0.73146(10) 0.0539(10) Uani 1 1 d . . . . .
H14D H 0.3263 0.7852 0.7220 0.081 Uiso 1 1 calc R U . . .
H14E H 0.3825 0.7483 0.7142 0.081 Uiso 1 1 calc R U . . .
H14F H 0.3766 0.8359 0.7409 0.081 Uiso 1 1 calc R U . . .
C49 C 0.18422(16) 0.9302(3) 0.39697(9) 0.0479(9) Uani 1 1 d . . . . .
H49 H 0.1706 0.8826 0.4133 0.057 Uiso 1 1 calc R U . . .
C105 C 0.61118(17) 0.8090(3) 0.66777(10) 0.0545(10) Uani 1 1 d . . . . .
H105 H 0.5932 0.8722 0.6663 0.065 Uiso 1 1 calc R U . . .
C70 C 0.27885(17) 1.2219(3) 0.41674(10) 0.0544(10) Uani 1 1 d . . . . .
H70A H 0.2635 1.1558 0.4215 0.082 Uiso 1 1 calc R U . . .
H70B H 0.3026 1.2131 0.3997 0.082 Uiso 1 1 calc R U . . .
H70C H 0.2514 1.2698 0.4090 0.082 Uiso 1 1 calc R U . . .
C108 C 0.51020(18) 0.7629(4) 0.62300(10) 0.0623(12) Uani 1 1 d . . . . .
H10C H 0.5240 0.8318 0.6206 0.093 Uiso 1 1 calc R U . . .
H10D H 0.4725 0.7643 0.6187 0.093 Uiso 1 1 calc R U . . .
H10E H 0.5246 0.7170 0.6072 0.093 Uiso 1 1 calc R U . . .
C104 C 0.66436(18) 0.8090(4) 0.67231(10) 0.0615(12) Uani 1 1 d . . . . .
H104 H 0.6826 0.8719 0.6742 0.074 Uiso 1 1 calc R U . . .
C74 C 0.39894(13) 1.0751(3) 0.54691(9) 0.0452(9) Uani 1 1 d . . . . .
H74 H 0.3654 1.0889 0.5562 0.054 Uiso 1 1 calc R U . . .
C148 C 0.38795(18) 0.2369(3) 0.73066(10) 0.0555(10) Uani 1 1 d . . . . .
H14G H 0.3593 0.2184 0.7144 0.083 Uiso 1 1 calc R U . . .
H14H H 0.4040 0.1747 0.7403 0.083 Uiso 1 1 calc R U . . .
H14I H 0.4137 0.2760 0.7198 0.083 Uiso 1 1 calc R U . . .
C147 C 0.32931(17) 0.7298(3) 0.78527(10) 0.0555(10) Uani 1 1 d . . . . .
H14J H 0.3444 0.7929 0.7948 0.083 Uiso 1 1 calc R U . . .
H14K H 0.3290 0.6777 0.8025 0.083 Uiso 1 1 calc R U . . .
H14L H 0.2939 0.7430 0.7758 0.083 Uiso 1 1 calc R U . . .
C110 C 0.73339(15) 0.5241(4) 0.70665(10) 0.0584(11) Uani 1 1 d . . . . .
H11D H 0.7592 0.5784 0.7061 0.088 Uiso 1 1 calc R U . . .
H11E H 0.7508 0.4577 0.7087 0.088 Uiso 1 1 calc R U . . .
H11F H 0.7133 0.5345 0.7255 0.088 Uiso 1 1 calc R U . . .
C136 C 0.5261(2) 0.2347(3) 0.80070(12) 0.0700(13) Uani 1 1 d . . . . .
H13G H 0.5440 0.1889 0.8170 0.105 Uiso 1 1 calc R U . . .
H13H H 0.5513 0.2655 0.7872 0.105 Uiso 1 1 calc R U . . .
H13I H 0.5006 0.1959 0.7865 0.105 Uiso 1 1 calc R U . . .
C109 C 0.50074(18) 0.7904(3) 0.68344(12) 0.0620(11) Uani 1 1 d . . . . .
H10F H 0.5121 0.7661 0.7057 0.093 Uiso 1 1 calc R U . . .
H10G H 0.4630 0.7857 0.6797 0.093 Uiso 1 1 calc R U . . .
H10H H 0.5115 0.8616 0.6811 0.093 Uiso 1 1 calc R U . . .
C41 C 0.32545(19) 0.9742(3) 0.38362(11) 0.0601(12) Uani 1 1 d . . . . .
H41 H 0.3449 1.0152 0.3700 0.072 Uiso 1 1 calc R U . . .
C121 C 0.36313(15) 0.5771(3) 0.64440(12) 0.0579(11) Uani 1 1 d . . . . .
H12E H 0.3611 0.6486 0.6374 0.087 Uiso 1 1 calc R U . . .
H12F H 0.3678 0.5737 0.6685 0.087 Uiso 1 1 calc R U . . .
H12G H 0.3311 0.5418 0.6364 0.087 Uiso 1 1 calc R U . . .
C138 C 0.46813(18) 0.2692(3) 0.84395(12) 0.0629(11) Uani 1 1 d . . . . .
H13J H 0.4425 0.2226 0.8330 0.094 Uiso 1 1 calc R U . . .
H13K H 0.4505 0.3220 0.8557 0.094 Uiso 1 1 calc R U . . .
H13L H 0.4916 0.2308 0.8597 0.094 Uiso 1 1 calc R U . . .
C44 C 0.39926(17) 0.8106(4) 0.46861(14) 0.0704(13) Uani 1 1 d . . . . .
H44A H 0.3891 0.8681 0.4820 0.106 Uiso 1 1 calc R U . . .
H44B H 0.4244 0.8340 0.4538 0.106 Uiso 1 1 calc R U . . .
H44C H 0.4148 0.7570 0.4831 0.106 Uiso 1 1 calc R U . . .
C47 C 0.16441(18) 1.0358(3) 0.40358(13) 0.0636(12) Uani 1 1 d . . . . .
H47A H 0.1765 1.0838 0.3875 0.095 Uiso 1 1 calc R U . . .
H47B H 0.1773 1.0571 0.4259 0.095 Uiso 1 1 calc R U . . .
H47C H 0.1266 1.0350 0.4016 0.095 Uiso 1 1 calc R U . . .
C93 C 0.63901(15) 0.3121(3) 0.75073(11) 0.0567(10) Uani 1 1 d . . . . .
C73 C 0.41340(18) 0.9642(4) 0.55396(12) 0.0659(12) Uani 1 1 d . . . . .
H73A H 0.4466 0.9493 0.5454 0.099 Uiso 1 1 calc R U . . .
H73B H 0.3867 0.9195 0.5432 0.099 Uiso 1 1 calc R U . . .
H73C H 0.4162 0.9523 0.5778 0.099 Uiso 1 1 calc R U . . .
C94 C 0.64634(18) 0.3125(4) 0.71691(12) 0.0650(12) Uani 1 1 d . . . . .
H94 H 0.6345 0.3694 0.7038 0.078 Uiso 1 1 calc R U . . .
C112 C 0.72876(16) 0.5142(5) 0.64472(10) 0.0697(14) Uani 1 1 d . . . . .
H11G H 0.7053 0.5133 0.6244 0.105 Uiso 1 1 calc R U . . .
H11H H 0.7482 0.4500 0.6467 0.105 Uiso 1 1 calc R U . . .
H11I H 0.7529 0.5715 0.6440 0.105 Uiso 1 1 calc R U . . .
C122 C 0.54656(19) 0.1607(4) 0.64913(12) 0.0736(14) Uani 1 1 d . . . . .
H12H H 0.5807 0.1344 0.6573 0.110 Uiso 1 1 calc R U . . .
H12I H 0.5488 0.1951 0.6280 0.110 Uiso 1 1 calc R U . . .
H12J H 0.5220 0.1038 0.6462 0.110 Uiso 1 1 calc R U . . .
C46 C 0.3682(2) 0.6776(3) 0.42745(14) 0.0756(16) Uani 1 1 d . . . . .
H46A H 0.3937 0.7009 0.4128 0.113 Uiso 1 1 calc R U . . .
H46B H 0.3380 0.6502 0.4142 0.113 Uiso 1 1 calc R U . . .
H46C H 0.3836 0.6241 0.4421 0.113 Uiso 1 1 calc R U . . .
C124 C 0.52824(18) 0.1862(5) 0.70741(11) 0.0741(15) Uani 1 1 d . . . . .
H12K H 0.5046 0.1278 0.7059 0.111 Uiso 1 1 calc R U . . .
H12L H 0.5170 0.2359 0.7232 0.111 Uiso 1 1 calc R U . . .
H12M H 0.5632 0.1627 0.7148 0.111 Uiso 1 1 calc R U . . .
C98 C 0.6562(2) 0.2271(4) 0.76898(16) 0.0895(17) Uani 1 1 d . . . . .
H98 H 0.6531 0.2259 0.7920 0.107 Uiso 1 1 calc R U . . .
C48 C 0.1639(2) 0.8933(5) 0.36206(13) 0.0936(19) Uani 1 1 d . . . . .
H48A H 0.1796 0.8273 0.3576 0.140 Uiso 1 1 calc R U . . .
H48B H 0.1729 0.9434 0.3457 0.140 Uiso 1 1 calc R U . . .
H48C H 0.1263 0.8858 0.3608 0.140 Uiso 1 1 calc R U . . .
C75 C 0.4402(2) 1.1432(4) 0.56498(12) 0.0741(14) Uani 1 1 d . . . . .
H75A H 0.4292 1.2147 0.5631 0.111 Uiso 1 1 calc R U . . .
H75B H 0.4729 1.1348 0.5551 0.111 Uiso 1 1 calc R U . . .
H75C H 0.4450 1.1237 0.5883 0.111 Uiso 1 1 calc R U . . .
C95 C 0.6703(2) 0.2323(4) 0.70214(17) 0.0898(18) Uani 1 1 d . . . . .
H95 H 0.6766 0.2366 0.6796 0.108 Uiso 1 1 calc R U . . .
C96 C 0.6851(2) 0.1453(5) 0.7204(2) 0.106(2) Uani 1 1 d . . . . .
H96 H 0.6998 0.0882 0.7103 0.127 Uiso 1 1 calc R U . . .
C97 C 0.6777(2) 0.1447(5) 0.7545(2) 0.107(2) Uani 1 1 d . . . . .
H97 H 0.6877 0.0864 0.7674 0.129 Uiso 1 1 calc R U . . .
F2A F 0.4758(4) 0.3719(6) 0.7387(2) 0.041(3) Uani 0.221(5) 1 d . . P B 2
F1A F 0.2431(3) 1.0712(5) 0.46337(15) 0.031(2) Uani 0.255(5) 1 d . . P A 2

loop_
_atom_site_aniso_label
_atom_site_aniso_U_11
_atom_site_aniso_U_22
_atom_site_aniso_U_33
_atom_site_aniso_U_23
_atom_site_aniso_U_13
_atom_site_aniso_U_12
P1 0.0233(3) 0.0158(3) 0.0223(3) -0.0022(3) 0.0014(2) -0.0010(3)
S1 0.0324(3) 0.0163(3) 0.0352(4) -0.0045(3) -0.0057(3) 0.0033(3)
P2 0.0261(3) 0.0153(3) 0.0237(3) -0.0046(3) 0.0078(3) -0.0033(3)
P4 0.0238(3) 0.0350(4) 0.0183(3) -0.0040(3) 0.0034(3) -0.0056(3)
P3 0.0320(4) 0.0341(4) 0.0332(4) -0.0118(3) -0.0083(3) 0.0071(3)
S2 0.0543(5) 0.0439(5) 0.0540(6) 0.0010(4) 0.0084(4) 0.0032(4)
O1 0.0339(10) 0.0190(10) 0.0328(11) 0.0004(8) -0.0067(8) -0.0044(9)
O2 0.0305(10) 0.0231(10) 0.0259(10) 0.0087(8) -0.0068(8) -0.0024(8)
O3 0.0373(11) 0.0212(10) 0.0314(11) -0.0034(9) 0.0067(9) 0.0025(9)
O4 0.0379(11) 0.0139(10) 0.0516(14) 0.0028(9) 0.0095(10) 0.0005(9)
N7 0.0213(11) 0.0327(13) 0.0187(11) 0.0005(10) 0.0044(9) -0.0023(10)
N2 0.0226(10) 0.0101(10) 0.0241(11) -0.0045(8) 0.0018(8) -0.0020(9)
N1 0.0257(11) 0.0127(11) 0.0321(13) -0.0027(9) 0.0071(9) -0.0047(9)
F1 0.0283(12) 0.0200(12) 0.0543(16) -0.0067(10) 0.0061(10) 0.0027(9)
N4 0.0331(12) 0.0112(10) 0.0233(12) -0.0035(9) 0.0029(9) -0.0051(9)
N8 0.0213(10) 0.0265(12) 0.0168(11) -0.0010(9) 0.0023(8) 0.0019(9)
N5 0.0256(11) 0.0314(13) 0.0202(11) -0.0008(10) 0.0038(9) -0.0027(10)
N6 0.0284(12) 0.0422(15) 0.0224(12) -0.0043(11) 0.0081(9) -0.0094(11)
N3 0.0409(13) 0.0124(11) 0.0277(13) -0.0043(9) 0.0120(10) -0.0039(10)
F2 0.0358(13) 0.0566(17) 0.0277(13) 0.0088(11) 0.0041(9) 0.0125(12)
C5 0.0231(12) 0.0094(11) 0.0180(12) -0.0004(9) 0.0032(9) 0.0012(10)
C6 0.0244(12) 0.0132(12) 0.0202(13) -0.0009(10) 0.0018(10) -0.0003(10)
C3 0.0206(11) 0.0121(12) 0.0221(13) 0.0015(10) 0.0035(9) 0.0000(10)
C77 0.0227(12) 0.0223(13) 0.0211(13) 0.0016(11) 0.0027(10) 0.0026(11)
C139 0.0206(12) 0.0294(15) 0.0192(13) -0.0025(11) 0.0019(10) -0.0011(11)
C76 0.0226(12) 0.0199(13) 0.0205(13) -0.0026(10) 0.0022(10) -0.0008(10)
C1 0.0276(13) 0.0128(12) 0.0233(13) -0.0001(10) 0.0020(10) 0.0024(10)
C4 0.0216(12) 0.0144(12) 0.0201(13) 0.0000(10) 0.0019(9) 0.0000(10)
C79 0.0231(12) 0.0161(12) 0.0213(13) -0.0002(10) -0.0001(10) 0.0031(10)
C7 0.0214(12) 0.0185(13) 0.0224(13) 0.0021(10) -0.0005(10) -0.0017(10)
C52 0.0233(12) 0.0108(12) 0.0254(14) -0.0010(10) 0.0046(10) 0.0007(10)
C78 0.0249(12) 0.0154(12) 0.0212(13) -0.0004(10) 0.0012(10) 0.0000(10)
C80 0.0289(13) 0.0145(12) 0.0206(13) 0.0001(10) 0.0000(10) -0.0008(11)
C26 0.0318(13) 0.0091(11) 0.0257(14) -0.0017(10) 0.0051(11) 0.0014(11)
C81 0.0300(13) 0.0181(13) 0.0229(13) -0.0003(11) -0.0013(10) 0.0001(11)
C13 0.0229(12) 0.0164(12) 0.0233(13) 0.0002(10) 0.0024(10) 0.0007(10)
C127 0.0266(13) 0.0219(14) 0.0182(13) 0.0038(10) 0.0020(10) 0.0068(11)
C88 0.0289(13) 0.0165(13) 0.0254(14) 0.0013(11) -0.0031(11) -0.0013(11)
C2 0.0281(13) 0.0145(12) 0.0230(13) 0.0010(10) 0.0012(10) 0.0011(11)
C51 0.0294(13) 0.0145(13) 0.0323(15) -0.0043(11) -0.0014(11) -0.0070(11)
C18 0.0276(13) 0.0192(13) 0.0308(15) 0.0016(11) -0.0034(11) 0.0009(11)
C8 0.0395(16) 0.0192(14) 0.0293(15) 0.0005(12) 0.0061(12) -0.0020(12)
C27 0.0319(14) 0.0100(12) 0.0305(15) -0.0009(11) 0.0028(11) 0.0035(11)
C64 0.0241(13) 0.0185(13) 0.0386(16) -0.0036(12) 0.0077(11) -0.0049(11)
C69 0.0332(15) 0.0225(14) 0.0355(16) -0.0017(13) 0.0109(12) -0.0040(12)
C144 0.0231(13) 0.0286(15) 0.0292(15) -0.0023(12) 0.0021(11) 0.0009(12)
C50 0.0337(14) 0.0148(13) 0.0411(17) -0.0068(12) 0.0080(12) -0.0071(12)
C56 0.0344(15) 0.0225(14) 0.0292(15) -0.0035(12) 0.0109(12) 0.0030(12)
C53 0.0276(13) 0.0119(12) 0.0262(14) -0.0025(10) 0.0014(10) -0.0018(10)
C113 0.0287(13) 0.0274(15) 0.0219(14) -0.0054(12) 0.0014(10) -0.0032(12)
C28 0.0404(16) 0.0150(13) 0.0326(16) 0.0020(12) 0.0005(12) 0.0036(12)
C12 0.0286(13) 0.0266(15) 0.0238(14) -0.0010(12) 0.0032(11) -0.0004(12)
C36 0.0307(14) 0.0147(13) 0.0323(15) -0.0026(11) -0.0004(11) 0.0003(11)
C62 0.0295(13) 0.0175(13) 0.0289(15) 0.0026(11) -0.0038(11) 0.0035(11)
C57 0.0297(13) 0.0159(13) 0.0248(14) -0.0024(11) 0.0039(11) 0.0005(11)
C128 0.0331(14) 0.0287(15) 0.0198(13) 0.0021(12) 0.0011(11) 0.0072(13)
C140 0.0263(13) 0.0342(16) 0.0258(14) -0.0019(12) 0.0078(11) -0.0033(12)
C31 0.0317(14) 0.0139(13) 0.0278(14) -0.0046(11) 0.0030(11) 0.0008(11)
C24 0.0488(18) 0.0187(14) 0.0270(15) -0.0064(12) 0.0057(13) -0.0064(13)
C54 0.0247(13) 0.0203(14) 0.0392(17) -0.0043(12) -0.0035(11) 0.0002(11)
C29 0.0474(18) 0.0168(14) 0.0333(16) 0.0057(12) 0.0096(13) 0.0028(13)
C82 0.0273(13) 0.0207(14) 0.0305(15) -0.0047(12) 0.0011(11) 0.0015(11)
C146 0.0304(14) 0.0290(16) 0.0367(17) -0.0018(13) -0.0075(12) 0.0010(13)
C30 0.0383(16) 0.0150(13) 0.0360(16) -0.0023(12) 0.0101(13) -0.0030(12)
C149 0.0390(16) 0.0301(16) 0.0309(16) -0.0014(13) 0.0028(12) -0.0050(14)
C141 0.0305(15) 0.0402(18) 0.0322(16) -0.0125(14) 0.0011(12) -0.0054(14)
C142 0.0280(14) 0.047(2) 0.0313(17) -0.0073(14) -0.0041(12) -0.0019(14)
C55 0.0249(13) 0.0274(15) 0.0434(18) -0.0046(13) 0.0064(12) 0.0007(12)
C118 0.0283(14) 0.0372(17) 0.0256(15) -0.0085(13) -0.0001(11) -0.0019(13)
C35 0.0424(17) 0.0266(16) 0.0402(18) -0.0080(14) -0.0056(14) 0.0003(14)
C143 0.0310(15) 0.0373(18) 0.0319(16) -0.0005(14) -0.0041(12) 0.0038(14)
C38 0.0536(19) 0.0176(14) 0.0305(16) -0.0077(12) 0.0206(14) -0.0095(14)
C61 0.0430(17) 0.0192(14) 0.0351(17) 0.0046(12) 0.0023(13) -0.0019(13)
C15 0.0375(15) 0.0276(15) 0.0247(15) 0.0078(12) -0.0081(12) 0.0022(13)
C101 0.0388(16) 0.0429(19) 0.0234(15) 0.0025(13) 0.0070(12) -0.0154(15)
C33 0.0303(14) 0.0231(14) 0.0292(15) -0.0028(12) 0.0016(11) -0.0004(12)
C114 0.0362(15) 0.0325(16) 0.0263(15) -0.0047(13) 0.0045(12) 0.0003(13)
C125 0.0279(14) 0.0429(18) 0.0244(15) 0.0034(13) 0.0068(11) -0.0038(14)
C11 0.0359(16) 0.0413(18) 0.0304(16) -0.0022(14) 0.0113(13) 0.0030(15)
C58 0.0377(16) 0.0307(16) 0.0324(16) -0.0101(13) 0.0010(12) -0.0008(14)
C25 0.0527(19) 0.0185(14) 0.0356(17) -0.0104(13) 0.0152(14) -0.0045(14)
C134 0.0409(16) 0.0290(16) 0.0244(15) -0.0040(12) -0.0052(12) 0.0073(13)
C37 0.0315(15) 0.0174(14) 0.0489(19) -0.0012(13) 0.0024(13) 0.0031(12)
C71 0.0390(16) 0.0286(16) 0.0364(17) 0.0017(13) 0.0122(13) -0.0036(14)
C59 0.0344(14) 0.0230(14) 0.0239(14) -0.0047(12) 0.0022(11) 0.0042(12)
C90 0.0400(17) 0.0137(14) 0.049(2) -0.0003(13) -0.0006(14) 0.0005(13)
C9 0.0447(17) 0.0296(16) 0.0358(17) 0.0076(14) 0.0073(14) -0.0107(14)
C126 0.0296(14) 0.0443(18) 0.0226(14) -0.0014(13) 0.0079(11) 0.0038(14)
C132 0.0407(16) 0.0274(16) 0.0255(15) 0.0016(12) -0.0015(12) 0.0111(13)
C129 0.0361(16) 0.0439(19) 0.0239(15) 0.0006(14) -0.0058(12) 0.0066(15)
C10 0.0367(16) 0.050(2) 0.0284(16) 0.0123(15) 0.0077(13) -0.0090(15)
C43 0.0525(19) 0.0250(16) 0.0454(19) -0.0108(14) 0.0268(16) -0.0029(15)
C117 0.0311(15) 0.052(2) 0.0349(17) -0.0065(15) -0.0022(12) -0.0072(15)
C116 0.0429(18) 0.046(2) 0.045(2) -0.0074(17) -0.0020(15) -0.0176(17)
C65 0.0271(14) 0.0273(16) 0.0469(19) 0.0030(14) 0.0091(13) -0.0010(13)
C32 0.0327(15) 0.0359(18) 0.0433(19) -0.0062(15) 0.0042(13) 0.0033(14)
C87 0.0347(15) 0.0339(17) 0.0314(16) -0.0085(13) 0.0006(12) -0.0015(14)
C100 0.0368(16) 0.061(2) 0.0240(16) -0.0098(15) 0.0100(13) -0.0093(16)
C120 0.0335(16) 0.0406(19) 0.0347(17) -0.0025(14) -0.0039(13) 0.0056(15)
C63 0.0496(19) 0.0311(17) 0.0288(16) 0.0027(13) -0.0086(13) -0.0052(15)
C83 0.0336(15) 0.0345(17) 0.0406(18) -0.0018(14) 0.0071(13) -0.0074(14)
C14 0.056(2) 0.0334(18) 0.0339(18) 0.0166(15) -0.0057(15) -0.0007(16)
C137 0.062(2) 0.0181(15) 0.0416(19) 0.0004(14) -0.0078(16) 0.0075(15)
C115 0.055(2) 0.0312(17) 0.0377(18) -0.0058(14) 0.0053(15) -0.0099(16)
C133 0.056(2) 0.0317(18) 0.0379(19) -0.0087(15) -0.0104(15) 0.0009(16)
C19 0.0384(16) 0.0277(16) 0.0379(17) -0.0044(13) -0.0064(13) 0.0068(14)
C68 0.0457(18) 0.0407(19) 0.044(2) 0.0004(16) 0.0240(15) -0.0028(16)
C102 0.0372(17) 0.063(2) 0.0269(16) 0.0027(16) 0.0056(13) -0.0158(17)
C39 0.065(2) 0.0255(16) 0.0298(17) -0.0039(13) 0.0100(15) -0.0126(16)
C106 0.0499(19) 0.0368(18) 0.0321(17) 0.0077(14) 0.0031(14) -0.0156(16)
C45 0.0453(19) 0.0281(17) 0.072(3) -0.0057(17) 0.0253(18) 0.0013(15)
C99 0.0395(16) 0.050(2) 0.0188(14) -0.0025(14) 0.0056(12) -0.0040(16)
C23 0.0354(16) 0.0397(19) 0.047(2) -0.0077(16) -0.0034(14) 0.0120(15)
C123 0.0379(16) 0.0338(17) 0.0403(18) -0.0005(14) 0.0022(13) 0.0064(14)
C107 0.0476(19) 0.0319(17) 0.044(2) 0.0092(15) 0.0056(15) -0.0028(15)
C135 0.0457(18) 0.047(2) 0.0298(17) -0.0038(15) 0.0017(14) 0.0110(16)
C34 0.0413(17) 0.0339(18) 0.048(2) -0.0138(16) -0.0036(15) -0.0037(15)
C85 0.0304(16) 0.0335(18) 0.072(3) -0.0135(18) -0.0045(16) -0.0054(14)
C130 0.0358(16) 0.056(2) 0.0310(17) -0.0002(16) -0.0067(13) 0.0171(16)
C111 0.0302(16) 0.074(3) 0.0370(19) -0.0061(18) 0.0036(14) -0.0084(18)
C92 0.068(2) 0.0224(16) 0.056(2) -0.0048(16) -0.0125(19) -0.0094(17)
C86 0.0409(18) 0.0383(19) 0.049(2) -0.0180(16) -0.0101(15) -0.0027(16)
C16 0.0375(17) 0.043(2) 0.054(2) 0.0137(17) -0.0151(15) 0.0038(16)
C60 0.053(2) 0.0428(19) 0.0260(16) 0.0030(14) 0.0035(14) -0.0010(17)
C20 0.055(2) 0.0309(17) 0.044(2) -0.0065(15) -0.0134(16) 0.0032(16)
C131 0.053(2) 0.043(2) 0.0348(18) -0.0006(15) -0.0065(15) 0.0275(17)
C66 0.0328(16) 0.0407(19) 0.065(2) 0.0025(18) 0.0178(16) 0.0058(15)
C91 0.049(2) 0.0284(17) 0.061(2) -0.0019(16) -0.0078(17) 0.0077(16)
C67 0.0408(18) 0.045(2) 0.063(2) -0.0004(18) 0.0308(17) 0.0038(16)
C72 0.062(2) 0.0324(18) 0.055(2) 0.0126(17) 0.0170(18) -0.0040(18)
C21 0.0439(19) 0.045(2) 0.049(2) -0.0050(17) -0.0216(16) 0.0013(17)
C40 0.089(3) 0.0335(19) 0.0335(19) 0.0036(15) 0.0150(19) -0.013(2)
C22 0.0321(17) 0.056(2) 0.059(2) -0.0076(19) -0.0113(16) 0.0126(17)
C84 0.0365(17) 0.039(2) 0.068(3) -0.0051(18) 0.0096(16) -0.0109(16)
C103 0.047(2) 0.075(3) 0.046(2) 0.008(2) 0.0081(16) -0.034(2)
C150 0.054(2) 0.051(2) 0.054(2) 0.0147(19) 0.0097(18) -0.0105(19)
C89 0.056(2) 0.0209(16) 0.087(3) 0.0124(18) 0.014(2) -0.0028(17)
C17 0.079(3) 0.042(2) 0.0263(17) 0.0018(15) -0.0043(17) 0.007(2)
C42 0.066(2) 0.040(2) 0.062(3) -0.0080(19) 0.040(2) -0.0104(19)
C119 0.055(2) 0.064(3) 0.040(2) 0.0048(19) -0.0132(17) 0.007(2)
C145 0.069(3) 0.035(2) 0.055(2) 0.0078(18) -0.0041(19) -0.0053(19)
C49 0.067(2) 0.0354(19) 0.0390(19) 0.0112(16) -0.0075(17) -0.0144(18)
C105 0.069(3) 0.042(2) 0.051(2) 0.0173(18) 0.0002(19) -0.023(2)
C70 0.062(2) 0.052(2) 0.048(2) -0.0054(19) -0.0016(18) 0.002(2)
C108 0.067(3) 0.064(3) 0.054(3) 0.024(2) -0.004(2) -0.001(2)
C104 0.070(3) 0.059(3) 0.054(2) 0.014(2) 0.001(2) -0.037(2)
C74 0.0339(17) 0.052(2) 0.050(2) 0.0138(18) 0.0080(15) 0.0083(16)
C148 0.073(3) 0.039(2) 0.057(2) -0.0059(18) 0.019(2) 0.012(2)
C147 0.067(3) 0.046(2) 0.055(2) -0.0205(19) 0.010(2) -0.007(2)
C110 0.0386(19) 0.093(3) 0.043(2) 0.002(2) 0.0003(16) -0.005(2)
C136 0.107(4) 0.030(2) 0.073(3) -0.013(2) 0.008(3) 0.005(2)
C109 0.071(3) 0.048(2) 0.067(3) -0.001(2) 0.011(2) 0.004(2)
C41 0.088(3) 0.046(2) 0.053(2) -0.006(2) 0.045(2) -0.022(2)
C121 0.045(2) 0.052(2) 0.076(3) -0.010(2) 0.0086(19) 0.0153(19)
C138 0.069(3) 0.051(2) 0.068(3) 0.005(2) -0.001(2) -0.016(2)
C44 0.051(2) 0.056(3) 0.105(4) 0.002(3) 0.011(2) -0.001(2)
C47 0.063(3) 0.038(2) 0.087(3) 0.018(2) -0.008(2) -0.008(2)
C93 0.045(2) 0.056(3) 0.068(3) 0.006(2) 0.0059(19) 0.0033(19)
C73 0.065(3) 0.060(3) 0.071(3) 0.024(2) -0.006(2) 0.006(2)
C94 0.070(3) 0.055(3) 0.072(3) -0.009(2) 0.020(2) 0.006(2)
C112 0.048(2) 0.118(4) 0.043(2) -0.008(3) 0.0096(18) 0.002(3)
C122 0.066(3) 0.080(3) 0.075(3) -0.024(3) 0.007(2) 0.028(3)
C46 0.082(3) 0.041(2) 0.114(4) -0.012(2) 0.062(3) 0.013(2)
C124 0.058(3) 0.103(4) 0.061(3) 0.032(3) 0.005(2) 0.021(3)
C98 0.099(4) 0.073(4) 0.096(4) 0.017(3) 0.005(3) 0.038(3)
C48 0.121(5) 0.087(4) 0.065(3) -0.011(3) -0.033(3) -0.030(4)
C75 0.091(4) 0.068(3) 0.060(3) -0.006(2) -0.010(2) 0.000(3)
C95 0.082(4) 0.070(3) 0.120(5) -0.011(3) 0.024(3) 0.022(3)
C96 0.075(4) 0.081(4) 0.164(7) 0.018(4) 0.024(4) 0.026(3)
C97 0.091(4) 0.075(4) 0.155(7) 0.018(4) 0.012(4) 0.042(4)
F2A 0.063(6) 0.026(4) 0.039(5) -0.010(4) 0.026(4) -0.023(4)
F1A 0.060(5) 0.015(3) 0.020(3) 0.001(2) 0.003(3) -0.008(3)

loop_
_atom_type_symbol
_atom_type_description
_atom_type_scat_dispersion_real
_atom_type_scat_dispersion_imag
_atom_type_scat_source
C C 0.0181 0.0091 'International Tables Vol C Tables 4.2.6.8 and 6.1.1.4'
H H 0.0000 0.0000 'International Tables Vol C Tables 4.2.6.8 and 6.1.1.4'
F F 0.0727 0.0534 'International Tables Vol C Tables 4.2.6.8 and 6.1.1.4'
N N 0.0311 0.0180 'International Tables Vol C Tables 4.2.6.8 and 6.1.1.4'
O O 0.0492 0.0322 'International Tables Vol C Tables 4.2.6.8 and 6.1.1.4'
P P 0.2955 0.4335 'International Tables Vol C Tables 4.2.6.8 and 6.1.1.4'
S S 0.3331 0.5567 'International Tables Vol C Tables 4.2.6.8 and 6.1.1.4'

loop_
_geom_angle_atom_site_label_1
_geom_angle_atom_site_label_2
_geom_angle_atom_site_label_3
_geom_angle
_geom_angle_site_symmetry_1
_geom_angle_site_symmetry_3
_geom_angle_publ_flag
C6 P1 S1 95.23(9) . . ?
C1 P1 S1 107.82(9) . . ?
C1 P1 C6 102.43(12) . . ?
C18 S1 P1 102.39(10) . . ?
F1 P2 C3 103.64(12) . . ?
F1 P2 C1 97.28(12) . . ?
C3 P2 C1 101.22(12) . . ?
F1A P2 C3 99.1(2) . . ?
F1A P2 C1 104.3(3) . . ?
F2 P4 C76 97.50(12) . . ?
F2 P4 C78 102.84(13) . . ?
C78 P4 C76 101.90(12) . . ?
F2A P4 C76 98.2(3) . . ?
F2A P4 C78 96.3(3) . . ?
C76 P3 S2 111.11(10) . . ?
C76 P3 C81 103.05(13) . . ?
C81 P3 S2 96.91(10) . . ?
C93 S2 P3 106.61(15) . . ?
C13 O2 C15 123.9(2) . . ?
C88 O4 C90 122.9(2) . . ?
C139 N7 C125 116.4(2) . . ?
C79 N7 C139 131.6(2) . . ?
C79 N7 C125 111.4(2) . . ?
C4 N2 C52 126.4(2) . . ?
C4 N2 C51 110.1(2) . . ?
C52 N2 C51 120.3(2) . . ?
C4 N1 C64 131.1(2) . . ?
C4 N1 C50 112.2(2) . . ?
C64 N1 C50 116.4(2) . . ?
C26 N4 C24 117.3(2) . . ?
C2 N4 C26 126.4(2) . . ?
C2 N4 C24 109.1(2) . . ?
C79 N8 C127 125.3(2) . . ?
C79 N8 C126 110.0(2) . . ?
C127 N8 C126 120.9(2) . . ?
C77 N5 C113 131.6(2) . . ?
C77 N5 C99 111.9(2) . . ?
C113 N5 C99 115.7(2) . . ?
C77 N6 C101 126.4(2) . . ?
C77 N6 C100 110.4(2) . . ?
C101 N6 C100 116.0(2) . . ?
C2 N3 C38 129.8(2) . . ?
C2 N3 C25 111.8(2) . . ?
C38 N3 C25 117.6(2) . . ?
C6 C5 C3 124.3(2) . . ?
C6 C5 C13 120.0(2) . . ?
C3 C5 C13 114.7(2) . . ?
C5 C6 P1 122.7(2) . . ?
C5 C6 C7 125.1(2) . . ?
C7 C6 P1 112.11(18) . . ?
C5 C3 P2 122.80(18) . . ?
C4 C3 P2 118.51(19) . . ?
C4 C3 C5 118.4(2) . . ?
N5 C77 N6 106.6(2) . . ?
N5 C77 C76 129.5(2) . . ?
C76 C77 N6 123.8(3) . . ?
C144 C139 N7 119.9(2) . . ?
C140 C139 N7 117.6(3) . . ?
C140 C139 C144 121.8(3) . . ?
P3 C76 P4 123.07(15) . . ?
C77 C76 P4 121.7(2) . . ?
C77 C76 P3 115.2(2) . . ?
P1 C1 P2 124.43(15) . . ?
C2 C1 P1 113.3(2) . . ?
C2 C1 P2 122.3(2) . . ?
N2 C4 C3 124.5(2) . . ?
N1 C4 N2 106.5(2) . . ?
N1 C4 C3 129.0(2) . . ?
N7 C79 N8 106.7(2) . . ?
N7 C79 C78 128.2(2) . . ?
C78 C79 N8 125.2(2) . . ?
C8 C7 C6 121.2(2) . . ?
C12 C7 C6 120.2(2) . . ?
C12 C7 C8 118.5(3) . . ?
C53 C52 N2 120.6(2) . . ?
C57 C52 N2 118.3(2) . . ?
C57 C52 C53 120.7(2) . . ?
C79 C78 P4 118.6(2) . . ?
C79 C78 C80 119.0(2) . . ?
C80 C78 P4 122.23(19) . . ?
C78 C80 C88 114.4(2) . . ?
C81 C80 C78 124.6(2) . . ?
C81 C80 C88 120.0(2) . . ?
C27 C26 N4 122.0(2) . . ?
C27 C26 C31 121.1(2) . . ?
C31 C26 N4 116.5(2) . . ?
C80 C81 P3 122.2(2) . . ?
C80 C81 C82 124.3(2) . . ?
C82 C81 P3 113.37(19) . . ?
O1 C13 O2 123.5(2) . . ?
O1 C13 C5 125.6(2) . . ?
O2 C13 C5 110.6(2) . . ?
C128 C127 N8 119.6(2) . . ?
C128 C127 C132 121.5(3) . . ?
C132 C127 N8 118.7(3) . . ?
O3 C88 O4 124.3(3) . . ?
O3 C88 C80 125.4(2) . . ?
O4 C88 C80 110.0(2) . . ?
N3 C2 N4 106.6(2) . . ?
N3 C2 C1 129.3(2) . . ?
C1 C2 N4 124.1(2) . . ?
N2 C51 H51A 111.2 . . ?
N2 C51 H51B 111.2 . . ?
N2 C51 C50 102.6(2) . . ?
H51A C51 H51B 109.2 . . ?
C50 C51 H51A 111.2 . . ?
C50 C51 H51B 111.2 . . ?
C19 C18 S1 123.2(2) . . ?
C23 C18 S1 118.0(2) . . ?
C23 C18 C19 118.7(3) . . ?
C7 C8 H8 119.7 . . ?
C9 C8 C7 120.5(3) . . ?
C9 C8 H8 119.7 . . ?
C26 C27 C28 117.7(3) . . ?
C26 C27 C36 124.2(2) . . ?
C28 C27 C36 118.2(3) . . ?
C69 C64 N1 117.8(3) . . ?
C69 C64 C65 122.1(3) . . ?
C65 C64 N1 119.6(3) . . ?
C64 C69 C71 122.5(2) . . ?
C68 C69 C64 118.1(3) . . ?
C68 C69 C71 119.3(3) . . ?
C139 C144 C146 122.5(3) . . ?
C143 C144 C139 117.2(3) . . ?
C143 C144 C146 120.3(3) . . ?
N1 C50 C51 102.1(2) . . ?
N1 C50 H50A 111.3 . . ?
N1 C50 H50B 111.3 . . ?
C51 C50 H50A 111.3 . . ?
C51 C50 H50B 111.3 . . ?
H50A C50 H50B 109.2 . . ?
C57 C56 H56 119.1 . . ?
C55 C56 H56 119.1 . . ?
C55 C56 C57 121.7(3) . . ?
C52 C53 C62 122.1(2) . . ?
C54 C53 C52 117.8(2) . . ?
C54 C53 C62 119.6(3) . . ?
C118 C113 N5 117.8(3) . . ?
C118 C113 C114 121.3(3) . . ?
C114 C113 N5 120.0(3) . . ?
C27 C28 H28 118.9 . . ?
C29 C28 C27 122.2(3) . . ?
C29 C28 H28 118.9 . . ?
C7 C12 H12 119.6 . . ?
C11 C12 C7 120.8(3) . . ?
C11 C12 H12 119.6 . . ?
C27 C36 H36 107.4 . . ?
C27 C36 C35 111.9(2) . . ?
C27 C36 C37 111.3(2) . . ?
C35 C36 H36 107.4 . . ?
C37 C36 H36 107.4 . . ?
C37 C36 C35 111.2(2) . . ?
C53 C62 H62 108.4 . . ?
C53 C62 C61 108.1(2) . . ?
C53 C62 C63 115.9(2) . . ?
C61 C62 H62 108.4 . . ?
C63 C62 H62 108.4 . . ?
C63 C62 C61 107.5(2) . . ?
C52 C57 C59 122.5(2) . . ?
C56 C57 C52 118.0(3) . . ?
C56 C57 C59 119.4(2) . . ?
C127 C128 C134 122.7(3) . . ?
C129 C128 C127 117.7(3) . . ?
C129 C128 C134 119.3(3) . . ?
C139 C140 C149 122.7(3) . . ?
C141 C140 C139 118.4(3) . . ?
C141 C140 C149 118.9(3) . . ?
C26 C31 C33 122.1(3) . . ?
C30 C31 C26 118.3(3) . . ?
C30 C31 C33 119.6(3) . . ?
N4 C24 H24A 111.3 . . ?
N4 C24 H24B 111.3 . . ?
N4 C24 C25 102.6(2) . . ?
H24A C24 H24B 109.2 . . ?
C25 C24 H24A 111.3 . . ?
C25 C24 H24B 111.3 . . ?
C53 C54 H54 119.2 . . ?
C55 C54 C53 121.7(3) . . ?
C55 C54 H54 119.2 . . ?
C28 C29 H29 120.5 . . ?
C28 C29 C30 119.0(3) . . ?
C30 C29 H29 120.5 . . ?
C87 C82 C81 119.8(3) . . ?
C83 C82 C81 121.4(3) . . ?
C83 C82 C87 118.7(3) . . ?
C144 C146 H146 107.8 . . ?
C144 C146 C145 112.3(3) . . ?
C144 C146 C147 111.5(3) . . ?
C145 C146 H146 107.8 . . ?
C145 C146 C147 109.5(3) . . ?
C147 C146 H146 107.8 . . ?
C31 C30 H30 119.2 . . ?
C29 C30 C31 121.7(3) . . ?
C29 C30 H30 119.2 . . ?
C140 C149 H149 108.0 . . ?
C140 C149 C150 110.6(3) . . ?
C140 C149 C148 111.8(3) . . ?
C150 C149 H149 108.0 . . ?
C150 C149 C148 110.3(3) . . ?
C148 C149 H149 108.0 . . ?
C140 C141 H141 119.6 . . ?
C142 C141 C140 120.7(3) . . ?
C142 C141 H141 119.6 . . ?
C141 C142 H142 120.1 . . ?
C141 C142 C143 119.8(3) . . ?
C143 C142 H142 120.1 . . ?
C56 C55 C54 119.7(3) . . ?
C56 C55 H55 120.2 . . ?
C54 C55 H55 120.2 . . ?
C113 C118 C120 122.1(3) . . ?
C117 C118 C113 118.1(3) . . ?
C117 C118 C120 119.6(3) . . ?
C36 C35 H35A 109.5 . . ?
C36 C35 H35B 109.5 . . ?
C36 C35 H35C 109.5 . . ?
H35A C35 H35B 109.5 . . ?
H35A C35 H35C 109.5 . . ?
H35B C35 H35C 109.5 . . ?
C144 C143 H143 119.0 . . ?
C142 C143 C144 122.0(3) . . ?
C142 C143 H143 119.0 . . ?
C43 C38 N3 117.5(3) . . ?
C39 C38 N3 119.6(3) . . ?
C39 C38 C43 122.4(3) . . ?
C62 C61 H61A 109.5 . . ?
C62 C61 H61B 109.5 . . ?
C62 C61 H61C 109.5 . . ?
H61A C61 H61B 109.5 . . ?
H61A C61 H61C 109.5 . . ?
H61B C61 H61C 109.5 . . ?
O2 C15 C14 101.5(2) . . ?
O2 C15 C16 110.2(3) . . ?
O2 C15 C17 111.2(3) . . ?
C16 C15 C14 110.8(3) . . ?
C16 C15 C17 112.2(3) . . ?
C17 C15 C14 110.4(3) . . ?
C102 C101 N6 117.2(3) . . ?
C102 C101 C106 121.0(3) . . ?
C106 C101 N6 121.4(3) . . ?
C31 C33 H33 107.8 . . ?
C31 C33 C32 111.4(2) . . ?
C31 C33 C34 111.6(3) . . ?
C32 C33 H33 107.8 . . ?
C34 C33 H33 107.8 . . ?
C34 C33 C32 110.4(3) . . ?
C113 C114 C123 122.1(3) . . ?
C115 C114 C113 118.1(3) . . ?
C115 C114 C123 119.7(3) . . ?
N7 C125 H12A 111.4 . . ?
N7 C125 H12B 111.4 . . ?
N7 C125 C126 102.1(2) . . ?
H12A C125 H12B 109.2 . . ?
C126 C125 H12A 111.4 . . ?
C126 C125 H12B 111.4 . . ?
C12 C11 H11 119.8 . . ?
C12 C11 C10 120.4(3) . . ?
C10 C11 H11 119.8 . . ?
H58A C58 H58B 109.5 . . ?
H58A C58 H58C 109.5 . . ?
H58B C58 H58C 109.5 . . ?
C59 C58 H58A 109.5 . . ?
C59 C58 H58B 109.5 . . ?
C59 C58 H58C 109.5 . . ?
N3 C25 C24 101.7(2) . . ?
N3 C25 H25A 111.4 . . ?
N3 C25 H25B 111.4 . . ?
C24 C25 H25A 111.4 . . ?
C24 C25 H25B 111.4 . . ?
H25A C25 H25B 109.3 . . ?
C128 C134 H134 108.2 . . ?
C128 C134 C133 114.2(3) . . ?
C128 C134 C135 109.3(3) . . ?
C133 C134 H134 108.2 . . ?
C133 C134 C135 108.6(3) . . ?
C135 C134 H134 108.2 . . ?
C36 C37 H37A 109.5 . . ?
C36 C37 H37B 109.5 . . ?
C36 C37 H37C 109.5 . . ?
H37A C37 H37B 109.5 . . ?
H37A C37 H37C 109.5 . . ?
H37B C37 H37C 109.5 . . ?
C69 C71 H71 107.5 . . ?
C69 C71 C72 110.7(3) . . ?
C69 C71 C70 113.0(3) . . ?
C72 C71 H71 107.5 . . ?
C70 C71 H71 107.5 . . ?
C70 C71 C72 110.4(3) . . ?
C57 C59 C58 109.6(2) . . ?
C57 C59 H59 108.2 . . ?
C57 C59 C60 113.8(3) . . ?
C58 C59 H59 108.2 . . ?
C60 C59 C58 108.8(2) . . ?
C60 C59 H59 108.2 . . ?
O4 C90 C92 111.2(3) . . ?
O4 C90 C91 109.1(3) . . ?
O4 C90 C89 101.6(3) . . ?
C92 C90 C89 110.4(3) . . ?
C91 C90 C92 112.5(3) . . ?
C91 C90 C89 111.6(3) . . ?
C8 C9 H9 119.6 . . ?
C8 C9 C10 120.8(3) . . ?
C10 C9 H9 119.6 . . ?
N8 C126 C125 102.2(2) . . ?
N8 C126 H12C 111.3 . . ?
N8 C126 H12D 111.3 . . ?
C125 C126 H12C 111.3 . . ?
C125 C126 H12D 111.3 . . ?
H12C C126 H12D 109.2 . . ?
C127 C132 C137 121.6(3) . . ?
C131 C132 C127 117.5(3) . . ?
C131 C132 C137 120.3(3) . . ?
C128 C129 H129 119.3 . . ?
C130 C129 C128 121.4(3) . . ?
C130 C129 H129 119.3 . . ?
C11 C10 H10 120.5 . . ?
C9 C10 C11 118.9(3) . . ?
C9 C10 H10 120.5 . . ?
C38 C43 C45 122.4(3) . . ?
C42 C43 C38 117.3(4) . . ?
C42 C43 C45 120.2(3) . . ?
C118 C117 H117 119.4 . . ?
C116 C117 C118 121.1(3) . . ?
C116 C117 H117 119.4 . . ?
C117 C116 H116 120.0 . . ?
C115 C116 C117 119.9(3) . . ?
C115 C116 H116 120.0 . . ?
C64 C65 C66 117.1(3) . . ?
C64 C65 C74 123.3(3) . . ?
C66 C65 C74 119.6(3) . . ?
C33 C32 H32A 109.5 . . ?
C33 C32 H32B 109.5 . . ?
C33 C32 H32C 109.5 . . ?
H32A C32 H32B 109.5 . . ?
H32A C32 H32C 109.5 . . ?
H32B C32 H32C 109.5 . . ?
C82 C87 H87 119.9 . . ?
C86 C87 C82 120.1(3) . . ?
C86 C87 H87 119.9 . . ?
N6 C100 H10A 111.3 . . ?
N6 C100 H10B 111.3 . . ?
N6 C100 C99 102.3(2) . . ?
H10A C100 H10B 109.2 . . ?
C99 C100 H10A 111.3 . . ?
C99 C100 H10B 111.3 . . ?
C118 C120 H120 108.1 . . ?
C118 C120 C119 110.4(3) . . ?
C118 C120 C121 112.9(3) . . ?
C119 C120 H120 108.1 . . ?
C121 C120 H120 108.1 . . ?
C121 C120 C119 109.0(3) . . ?
C62 C63 H63A 109.5 . . ?
C62 C63 H63B 109.5 . . ?
C62 C63 H63C 109.5 . . ?
H63A C63 H63B 109.5 . . ?
H63A C63 H63C 109.5 . . ?
H63B C63 H63C 109.5 . . ?
C82 C83 H83 119.8 . . ?
C82 C83 C84 120.4(3) . . ?
C84 C83 H83 119.8 . . ?
C15 C14 H14A 109.5 . . ?
C15 C14 H14B 109.5 . . ?
C15 C14 H14C 109.5 . . ?
H14A C14 H14B 109.5 . . ?
H14A C14 H14C 109.5 . . ?
H14B C14 H14C 109.5 . . ?
C132 C137 H137 107.7 . . ?
C132 C137 C136 116.0(3) . . ?
C132 C137 C138 109.1(3) . . ?
C136 C137 H137 107.7 . . ?
C138 C137 H137 107.7 . . ?
C138 C137 C136 108.3(3) . . ?
C114 C115 H115 119.3 . . ?
C116 C115 C114 121.5(3) . . ?
C116 C115 H115 119.3 . . ?
C134 C133 H13A 109.5 . . ?
C134 C133 H13B 109.5 . . ?
C134 C133 H13C 109.5 . . ?
H13A C133 H13B 109.5 . . ?
H13A C133 H13C 109.5 . . ?
H13B C133 H13C 109.5 . . ?
C18 C19 H19 119.7 . . ?
C20 C19 C18 120.6(3) . . ?
C20 C19 H19 119.7 . . ?
C69 C68 H68 119.4 . . ?
C67 C68 C69 121.2(3) . . ?
C67 C68 H68 119.4 . . ?
C101 C102 C111 122.8(3) . . ?
C103 C102 C101 118.4(4) . . ?
C103 C102 C111 118.8(3) . . ?
C38 C39 C40 117.3(4) . . ?
C38 C39 C49 122.6(3) . . ?
C40 C39 C49 120.2(3) . . ?
C101 C106 C107 124.1(3) . . ?
C105 C106 C101 117.9(3) . . ?
C105 C106 C107 117.9(3) . . ?
C43 C45 H45 108.1 . . ?
C43 C45 C44 113.9(3) . . ?
C43 C45 C46 109.5(4) . . ?
C44 C45 H45 108.1 . . ?
C44 C45 C46 108.9(4) . . ?
C46 C45 H45 108.1 . . ?
N5 C99 C100 101.9(2) . . ?
N5 C99 H99A 111.4 . . ?
N5 C99 H99B 111.4 . . ?
C100 C99 H99A 111.4 . . ?
C100 C99 H99B 111.4 . . ?
H99A C99 H99B 109.3 . . ?
C18 C23 H23 119.8 . . ?
C18 C23 C22 120.4(3) . . ?
C22 C23 H23 119.8 . . ?
C114 C123 H123 108.1 . . ?
C122 C123 C114 110.8(3) . . ?
C122 C123 H123 108.1 . . ?
C124 C123 C114 111.3(3) . . ?
C124 C123 H123 108.1 . . ?
C124 C123 C122 110.3(4) . . ?
C106 C107 H107 107.5 . . ?
C106 C107 C108 111.0(3) . . ?
C106 C107 C109 112.0(3) . . ?
C108 C107 H107 107.5 . . ?
C109 C107 H107 107.5 . . ?
C109 C107 C108 111.1(3) . . ?
C134 C135 H13D 109.5 . . ?
C134 C135 H13E 109.5 . . ?
C134 C135 H13F 109.5 . . ?
H13D C135 H13E 109.5 . . ?
H13D C135 H13F 109.5 . . ?
H13E C135 H13F 109.5 . . ?
C33 C34 H34A 109.5 . . ?
C33 C34 H34B 109.5 . . ?
C33 C34 H34C 109.5 . . ?
H34A C34 H34B 109.5 . . ?
H34A C34 H34C 109.5 . . ?
H34B C34 H34C 109.5 . . ?
C86 C85 H85 120.1 . . ?
C84 C85 H85 120.1 . . ?
C84 C85 C86 119.8(3) . . ?
C129 C130 H130 120.2 . . ?
C131 C130 C129 119.6(3) . . ?
C131 C130 H130 120.2 . . ?
C102 C111 H111 108.2 . . ?
C102 C111 C110 111.1(3) . . ?
C102 C111 C112 111.1(4) . . ?
C110 C111 H111 108.2 . . ?
C110 C111 C112 109.9(3) . . ?
C112 C111 H111 108.2 . . ?
C90 C92 H92A 109.5 . . ?
C90 C92 H92B 109.5 . . ?
C90 C92 H92C 109.5 . . ?
H92A C92 H92B 109.5 . . ?
H92A C92 H92C 109.5 . . ?
H92B C92 H92C 109.5 . . ?
C87 C86 H86 119.8 . . ?
C85 C86 C87 120.3(3) . . ?
C85 C86 H86 119.8 . . ?
C15 C16 H16A 109.5 . . ?
C15 C16 H16B 109.5 . . ?
C15 C16 H16C 109.5 . . ?
H16A C16 H16B 109.5 . . ?
H16A C16 H16C 109.5 . . ?
H16B C16 H16C 109.5 . . ?
C59 C60 H60A 109.5 . . ?
C59 C60 H60B 109.5 . . ?
C59 C60 H60C 109.5 . . ?
H60A C60 H60B 109.5 . . ?
H60A C60 H60C 109.5 . . ?
H60B C60 H60C 109.5 . . ?
C19 C20 H20 119.9 . . ?
C19 C20 C21 120.2(3) . . ?
C21 C20 H20 119.9 . . ?
C132 C131 H131 119.2 . . ?
C130 C131 C132 121.5(3) . . ?
C130 C131 H131 119.2 . . ?
C65 C66 H66 119.4 . . ?
C67 C66 C65 121.3(3) . . ?
C67 C66 H66 119.4 . . ?
C90 C91 H91A 109.5 . . ?
C90 C91 H91B 109.5 . . ?
C90 C91 H91C 109.5 . . ?
H91A C91 H91B 109.5 . . ?
H91A C91 H91C 109.5 . . ?
H91B C91 H91C 109.5 . . ?
C68 C67 C66 120.2(3) . . ?
C68 C67 H67 119.9 . . ?
C66 C67 H67 119.9 . . ?
C71 C72 H72A 109.5 . . ?
C71 C72 H72B 109.5 . . ?
C71 C72 H72C 109.5 . . ?
H72A C72 H72B 109.5 . . ?
H72A C72 H72C 109.5 . . ?
H72B C72 H72C 109.5 . . ?
C20 C21 H21 120.3 . . ?
C22 C21 C20 119.5(3) . . ?
C22 C21 H21 120.3 . . ?
C39 C40 H40 119.5 . . ?
C41 C40 C39 121.0(4) . . ?
C41 C40 H40 119.5 . . ?
C23 C22 H22 119.7 . . ?
C21 C22 C23 120.5(3) . . ?
C21 C22 H22 119.7 . . ?
C83 C84 H84 119.8 . . ?
C85 C84 C83 120.5(3) . . ?
C85 C84 H84 119.8 . . ?
C102 C103 H103 119.5 . . ?
C104 C103 C102 121.0(4) . . ?
C104 C103 H103 119.5 . . ?
C149 C150 H15A 109.5 . . ?
C149 C150 H15B 109.5 . . ?
C149 C150 H15C 109.5 . . ?
H15A C150 H15B 109.5 . . ?
H15A C150 H15C 109.5 . . ?
H15B C150 H15C 109.5 . . ?
C90 C89 H89A 109.5 . . ?
C90 C89 H89B 109.5 . . ?
C90 C89 H89C 109.5 . . ?
H89A C89 H89B 109.5 . . ?
H89A C89 H89C 109.5 . . ?
H89B C89 H89C 109.5 . . ?
C15 C17 H17A 109.5 . . ?
C15 C17 H17B 109.5 . . ?
C15 C17 H17C 109.5 . . ?
H17A C17 H17B 109.5 . . ?
H17A C17 H17C 109.5 . . ?
H17B C17 H17C 109.5 . . ?
C43 C42 H42 119.2 . . ?
C41 C42 C43 121.7(4) . . ?
C41 C42 H42 119.2 . . ?
C120 C119 H11A 109.5 . . ?
C120 C119 H11B 109.5 . . ?
C120 C119 H11C 109.5 . . ?
H11A C119 H11B 109.5 . . ?
H11A C119 H11C 109.5 . . ?
H11B C119 H11C 109.5 . . ?
C146 C145 H14D 109.5 . . ?
C146 C145 H14E 109.5 . . ?
C146 C145 H14F 109.5 . . ?
H14D C145 H14E 109.5 . . ?
H14D C145 H14F 109.5 . . ?
H14E C145 H14F 109.5 . . ?
C39 C49 H49 107.7 . . ?
C39 C49 C48 109.3(4) . . ?
C47 C49 C39 113.3(3) . . ?
C47 C49 H49 107.7 . . ?
C47 C49 C48 110.9(4) . . ?
C48 C49 H49 107.7 . . ?
C106 C105 H105 119.3 . . ?
C104 C105 C106 121.3(4) . . ?
C104 C105 H105 119.3 . . ?
C71 C70 H70A 109.5 . . ?
C71 C70 H70B 109.5 . . ?
C71 C70 H70C 109.5 . . ?
H70A C70 H70B 109.5 . . ?
H70A C70 H70C 109.5 . . ?
H70B C70 H70C 109.5 . . ?
C107 C108 H10C 109.5 . . ?
C107 C108 H10D 109.5 . . ?
C107 C108 H10E 109.5 . . ?
H10C C108 H10D 109.5 . . ?
H10C C108 H10E 109.5 . . ?
H10D C108 H10E 109.5 . . ?
C103 C104 H104 119.8 . . ?
C105 C104 C103 120.3(4) . . ?
C105 C104 H104 119.8 . . ?
C65 C74 H74 108.1 . . ?
C65 C74 C73 113.4(3) . . ?
C65 C74 C75 110.7(3) . . ?
C73 C74 H74 108.1 . . ?
C73 C74 C75 108.4(3) . . ?
C75 C74 H74 108.1 . . ?
C149 C148 H14G 109.5 . . ?
C149 C148 H14H 109.5 . . ?
C149 C148 H14I 109.5 . . ?
H14G C148 H14H 109.5 . . ?
H14G C148 H14I 109.5 . . ?
H14H C148 H14I 109.5 . . ?
C146 C147 H14J 109.5 . . ?
C146 C147 H14K 109.5 . . ?
C146 C147 H14L 109.5 . . ?
H14J C147 H14K 109.5 . . ?
H14J C147 H14L 109.5 . . ?
H14K C147 H14L 109.5 . . ?
C111 C110 H11D 109.5 . . ?
C111 C110 H11E 109.5 . . ?
C111 C110 H11F 109.5 . . ?
H11D C110 H11E 109.5 . . ?
H11D C110 H11F 109.5 . . ?
H11E C110 H11F 109.5 . . ?
C137 C136 H13G 109.5 . . ?
C137 C136 H13H 109.5 . . ?
C137 C136 H13I 109.5 . . ?
H13G C136 H13H 109.5 . . ?
H13G C136 H13I 109.5 . . ?
H13H C136 H13I 109.5 . . ?
C107 C109 H10F 109.5 . . ?
C107 C109 H10G 109.5 . . ?
C107 C109 H10H 109.5 . . ?
H10F C109 H10G 109.5 . . ?
H10F C109 H10H 109.5 . . ?
H10G C109 H10H 109.5 . . ?
C40 C41 H41 119.9 . . ?
C42 C41 C40 120.3(3) . . ?
C42 C41 H41 119.9 . . ?
C120 C121 H12E 109.5 . . ?
C120 C121 H12F 109.5 . . ?
C120 C121 H12G 109.5 . . ?
H12E C121 H12F 109.5 . . ?
H12E C121 H12G 109.5 . . ?
H12F C121 H12G 109.5 . . ?
C137 C138 H13J 109.5 . . ?
C137 C138 H13K 109.5 . . ?
C137 C138 H13L 109.5 . . ?
H13J C138 H13K 109.5 . . ?
H13J C138 H13L 109.5 . . ?
H13K C138 H13L 109.5 . . ?
C45 C44 H44A 109.5 . . ?
C45 C44 H44B 109.5 . . ?
C45 C44 H44C 109.5 . . ?
H44A C44 H44B 109.5 . . ?
H44A C44 H44C 109.5 . . ?
H44B C44 H44C 109.5 . . ?
C49 C47 H47A 109.5 . . ?
C49 C47 H47B 109.5 . . ?
C49 C47 H47C 109.5 . . ?
H47A C47 H47B 109.5 . . ?
H47A C47 H47C 109.5 . . ?
H47B C47 H47C 109.5 . . ?
C94 C93 S2 123.9(4) . . ?
C98 C93 S2 118.6(4) . . ?
C98 C93 C94 117.4(5) . . ?
C74 C73 H73A 109.5 . . ?
C74 C73 H73B 109.5 . . ?
C74 C73 H73C 109.5 . . ?
H73A C73 H73B 109.5 . . ?
H73A C73 H73C 109.5 . . ?
H73B C73 H73C 109.5 . . ?
C93 C94 H94 119.0 . . ?
C95 C94 C93 121.9(5) . . ?
C95 C94 H94 119.0 . . ?
C111 C112 H11G 109.5 . . ?
C111 C112 H11H 109.5 . . ?
C111 C112 H11I 109.5 . . ?
H11G C112 H11H 109.5 . . ?
H11G C112 H11I 109.5 . . ?
H11H C112 H11I 109.5 . . ?
C123 C122 H12H 109.5 . . ?
C123 C122 H12I 109.5 . . ?
C123 C122 H12J 109.5 . . ?
H12H C122 H12I 109.5 . . ?
H12H C122 H12J 109.5 . . ?
H12I C122 H12J 109.5 . . ?
C45 C46 H46A 109.5 . . ?
C45 C46 H46B 109.5 . . ?
C45 C46 H46C 109.5 . . ?
H46A C46 H46B 109.5 . . ?
H46A C46 H46C 109.5 . . ?
H46B C46 H46C 109.5 . . ?
C123 C124 H12K 109.5 . . ?
C123 C124 H12L 109.5 . . ?
C123 C124 H12M 109.5 . . ?
H12K C124 H12L 109.5 . . ?
H12K C124 H12M 109.5 . . ?
H12L C124 H12M 109.5 . . ?
C93 C98 H98 119.3 . . ?
C97 C98 C93 121.5(6) . . ?
C97 C98 H98 119.3 . . ?
C49 C48 H48A 109.5 . . ?
C49 C48 H48B 109.5 . . ?
C49 C48 H48C 109.5 . . ?
H48A C48 H48B 109.5 . . ?
H48A C48 H48C 109.5 . . ?
H48B C48 H48C 109.5 . . ?
C74 C75 H75A 109.5 . . ?
C74 C75 H75B 109.5 . . ?
C74 C75 H75C 109.5 . . ?
H75A C75 H75B 109.5 . . ?
H75A C75 H75C 109.5 . . ?
H75B C75 H75C 109.5 . . ?
C94 C95 H95 120.0 . . ?
C94 C95 C96 120.0(6) . . ?
C96 C95 H95 120.0 . . ?
C95 C96 H96 121.0 . . ?
C95 C96 C97 118.0(6) . . ?
C97 C96 H96 121.0 . . ?
C98 C97 C96 121.0(6) . . ?
C98 C97 H97 119.5 . . ?
C96 C97 H97 119.5 . . ?

loop_
_geom_bond_atom_site_label_1
_geom_bond_atom_site_label_2
_geom_bond_distance
_geom_bond_site_symmetry_2
_geom_bond_publ_flag
P1 S1 2.1241(10) . ?
P1 C6 1.825(3) . ?
P1 C1 1.798(3) . ?
S1 C18 1.772(3) . ?
P2 F1 1.622(2) . ?
P2 C3 1.798(3) . ?
P2 C1 1.801(3) . ?
P2 F1A 1.574(6) . ?
P4 F2 1.652(2) . ?
P4 C76 1.813(3) . ?
P4 C78 1.798(3) . ?
P4 F2A 1.713(8) . ?
P3 S2 2.0613(14) . ?
P3 C76 1.779(3) . ?
P3 C81 1.826(3) . ?
S2 C93 1.763(4) . ?
O1 C13 1.217(3) . ?
O2 C13 1.336(3) . ?
O2 C15 1.477(3) . ?
O3 C88 1.201(3) . ?
O4 C88 1.336(3) . ?
O4 C90 1.486(3) . ?
N7 C139 1.444(3) . ?
N7 C79 1.378(3) . ?
N7 C125 1.471(3) . ?
N2 C4 1.388(3) . ?
N2 C52 1.442(3) . ?
N2 C51 1.464(3) . ?
N1 C4 1.375(3) . ?
N1 C64 1.446(3) . ?
N1 C50 1.468(3) . ?
N4 C26 1.442(3) . ?
N4 C2 1.401(3) . ?
N4 C24 1.474(3) . ?
N8 C79 1.393(3) . ?
N8 C127 1.438(3) . ?
N8 C126 1.463(3) . ?
N5 C77 1.373(4) . ?
N5 C113 1.442(4) . ?
N5 C99 1.466(3) . ?
N6 C77 1.393(3) . ?
N6 C101 1.443(4) . ?
N6 C100 1.466(4) . ?
N3 C2 1.371(3) . ?
N3 C38 1.436(3) . ?
N3 C25 1.472(3) . ?
C5 C6 1.361(4) . ?
C5 C3 1.489(3) . ?
C5 C13 1.519(4) . ?
C6 C7 1.487(3) . ?
C3 C4 1.396(3) . ?
C77 C76 1.388(4) . ?
C139 C144 1.405(4) . ?
C139 C140 1.399(4) . ?
C1 C2 1.393(4) . ?
C79 C78 1.389(4) . ?
C7 C8 1.399(4) . ?
C7 C12 1.391(4) . ?
C52 C53 1.413(4) . ?
C52 C57 1.411(4) . ?
C78 C80 1.490(4) . ?
C80 C81 1.358(4) . ?
C80 C88 1.533(4) . ?
C26 C27 1.400(4) . ?
C26 C31 1.417(4) . ?
C81 C82 1.486(4) . ?
C127 C128 1.402(4) . ?
C127 C132 1.410(4) . ?
C51 H51A 0.9900 . ?
C51 H51B 0.9900 . ?
C51 C50 1.516(4) . ?
C18 C19 1.387(4) . ?
C18 C23 1.385(4) . ?
C8 H8 0.9500 . ?
C8 C9 1.382(4) . ?
C27 C28 1.404(4) . ?
C27 C36 1.521(4) . ?
C64 C69 1.396(4) . ?
C64 C65 1.402(4) . ?
C69 C71 1.522(4) . ?
C69 C68 1.392(4) . ?
C144 C146 1.509(4) . ?
C144 C143 1.391(4) . ?
C50 H50A 0.9900 . ?
C50 H50B 0.9900 . ?
C56 H56 0.9500 . ?
C56 C57 1.393(4) . ?
C56 C55 1.376(4) . ?
C53 C62 1.524(4) . ?
C53 C54 1.395(4) . ?
C113 C118 1.405(4) . ?
C113 C114 1.408(4) . ?
C28 H28 0.9500 . ?
C28 C29 1.379(4) . ?
C12 H12 0.9500 . ?
C12 C11 1.386(4) . ?
C36 H36 1.0000 . ?
C36 C35 1.531(4) . ?
C36 C37 1.530(4) . ?
C62 H62 1.0000 . ?
C62 C61 1.535(4) . ?
C62 C63 1.528(4) . ?
C57 C59 1.517(4) . ?
C128 C134 1.519(4) . ?
C128 C129 1.397(4) . ?
C140 C149 1.518(4) . ?
C140 C141 1.398(4) . ?
C31 C30 1.389(4) . ?
C31 C33 1.517(4) . ?
C24 H24A 0.9900 . ?
C24 H24B 0.9900 . ?
C24 C25 1.500(4) . ?
C54 H54 0.9500 . ?
C54 C55 1.378(4) . ?
C29 H29 0.9500 . ?
C29 C30 1.385(4) . ?
C82 C87 1.398(4) . ?
C82 C83 1.384(4) . ?
C146 H146 1.0000 . ?
C146 C145 1.519(5) . ?
C146 C147 1.527(5) . ?
C30 H30 0.9500 . ?
C149 H149 1.0000 . ?
C149 C150 1.533(4) . ?
C149 C148 1.534(5) . ?
C141 H141 0.9500 . ?
C141 C142 1.377(5) . ?
C142 H142 0.9500 . ?
C142 C143 1.381(5) . ?
C55 H55 0.9500 . ?
C118 C117 1.395(4) . ?
C118 C120 1.505(5) . ?
C35 H35A 0.9800 . ?
C35 H35B 0.9800 . ?
C35 H35C 0.9800 . ?
C143 H143 0.9500 . ?
C38 C43 1.408(5) . ?
C38 C39 1.400(5) . ?
C61 H61A 0.9800 . ?
C61 H61B 0.9800 . ?
C61 H61C 0.9800 . ?
C15 C14 1.527(4) . ?
C15 C16 1.511(5) . ?
C15 C17 1.522(5) . ?
C101 C102 1.409(4) . ?
C101 C106 1.415(5) . ?
C33 H33 1.0000 . ?
C33 C32 1.533(4) . ?
C33 C34 1.532(4) . ?
C114 C115 1.394(4) . ?
C114 C123 1.523(4) . ?
C125 H12A 0.9900 . ?
C125 H12B 0.9900 . ?
C125 C126 1.510(4) . ?
C11 H11 0.9500 . ?
C11 C10 1.394(5) . ?
C58 H58A 0.9800 . ?
C58 H58B 0.9800 . ?
C58 H58C 0.9800 . ?
C58 C59 1.547(4) . ?
C25 H25A 0.9900 . ?
C25 H25B 0.9900 . ?
C134 H134 1.0000 . ?
C134 C133 1.526(5) . ?
C134 C135 1.533(4) . ?
C37 H37A 0.9800 . ?
C37 H37B 0.9800 . ?
C37 H37C 0.9800 . ?
C71 H71 1.0000 . ?
C71 C72 1.534(4) . ?
C71 C70 1.530(5) . ?
C59 H59 1.0000 . ?
C59 C60 1.525(4) . ?
C90 C92 1.509(5) . ?
C90 C91 1.508(5) . ?
C90 C89 1.513(5) . ?
C9 H9 0.9500 . ?
C9 C10 1.386(5) . ?
C126 H12C 0.9900 . ?
C126 H12D 0.9900 . ?
C132 C137 1.514(5) . ?
C132 C131 1.397(4) . ?
C129 H129 0.9500 . ?
C129 C130 1.382(5) . ?
C10 H10 0.9500 . ?
C43 C45 1.512(5) . ?
C43 C42 1.391(5) . ?
C117 H117 0.9500 . ?
C117 C116 1.390(5) . ?
C116 H116 0.9500 . ?
C116 C115 1.370(5) . ?
C65 C66 1.406(4) . ?
C65 C74 1.504(5) . ?
C32 H32A 0.9800 . ?
C32 H32B 0.9800 . ?
C32 H32C 0.9800 . ?
C87 H87 0.9500 . ?
C87 C86 1.394(4) . ?
C100 H10A 0.9900 . ?
C100 H10B 0.9900 . ?
C100 C99 1.516(4) . ?
C120 H120 1.0000 . ?
C120 C119 1.544(5) . ?
C120 C121 1.538(5) . ?
C63 H63A 0.9800 . ?
C63 H63B 0.9800 . ?
C63 H63C 0.9800 . ?
C83 H83 0.9500 . ?
C83 C84 1.401(5) . ?
C14 H14A 0.9800 . ?
C14 H14B 0.9800 . ?
C14 H14C 0.9800 . ?
C137 H137 1.0000 . ?
C137 C136 1.528(5) . ?
C137 C138 1.516(5) . ?
C115 H115 0.9500 . ?
C133 H13A 0.9800 . ?
C133 H13B 0.9800 . ?
C133 H13C 0.9800 . ?
C19 H19 0.9500 . ?
C19 C20 1.381(4) . ?
C68 H68 0.9500 . ?
C68 C67 1.371(5) . ?
C102 C111 1.525(6) . ?
C102 C103 1.397(5) . ?
C39 C40 1.401(5) . ?
C39 C49 1.514(5) . ?
C106 C107 1.511(5) . ?
C106 C105 1.398(5) . ?
C45 H45 1.0000 . ?
C45 C44 1.526(6) . ?
C45 C46 1.547(5) . ?
C99 H99A 0.9900 . ?
C99 H99B 0.9900 . ?
C23 H23 0.9500 . ?
C23 C22 1.388(5) . ?
C123 H123 1.0000 . ?
C123 C122 1.519(5) . ?
C123 C124 1.515(5) . ?
C107 H107 1.0000 . ?
C107 C108 1.535(5) . ?
C107 C109 1.526(5) . ?
C135 H13D 0.9800 . ?
C135 H13E 0.9800 . ?
C135 H13F 0.9800 . ?
C34 H34A 0.9800 . ?
C34 H34B 0.9800 . ?
C34 H34C 0.9800 . ?
C85 H85 0.9500 . ?
C85 C86 1.384(5) . ?
C85 C84 1.368(5) . ?
C130 H130 0.9500 . ?
C130 C131 1.378(5) . ?
C111 H111 1.0000 . ?
C111 C110 1.535(5) . ?
C111 C112 1.542(5) . ?
C92 H92A 0.9800 . ?
C92 H92B 0.9800 . ?
C92 H92C 0.9800 . ?
C86 H86 0.9500 . ?
C16 H16A 0.9800 . ?
C16 H16B 0.9800 . ?
C16 H16C 0.9800 . ?
C60 H60A 0.9800 . ?
C60 H60B 0.9800 . ?
C60 H60C 0.9800 . ?
C20 H20 0.9500 . ?
C20 C21 1.386(5) . ?
C131 H131 0.9500 . ?
C66 H66 0.9500 . ?
C66 C67 1.379(5) . ?
C91 H91A 0.9800 . ?
C91 H91B 0.9800 . ?
C91 H91C 0.9800 . ?
C67 H67 0.9500 . ?
C72 H72A 0.9800 . ?
C72 H72B 0.9800 . ?
C72 H72C 0.9800 . ?
C21 H21 0.9500 . ?
C21 C22 1.369(5) . ?
C40 H40 0.9500 . ?
C40 C41 1.384(6) . ?
C22 H22 0.9500 . ?
C84 H84 0.9500 . ?
C103 H103 0.9500 . ?
C103 C104 1.379(6) . ?
C150 H15A 0.9800 . ?
C150 H15B 0.9800 . ?
C150 H15C 0.9800 . ?
C89 H89A 0.9800 . ?
C89 H89B 0.9800 . ?
C89 H89C 0.9800 . ?
C17 H17A 0.9800 . ?
C17 H17B 0.9800 . ?
C17 H17C 0.9800 . ?
C42 H42 0.9500 . ?
C42 C41 1.370(6) . ?
C119 H11A 0.9800 . ?
C119 H11B 0.9800 . ?
C119 H11C 0.9800 . ?
C145 H14D 0.9800 . ?
C145 H14E 0.9800 . ?
C145 H14F 0.9800 . ?
C49 H49 1.0000 . ?
C49 C47 1.509(6) . ?
C49 C48 1.548(6) . ?
C105 H105 0.9500 . ?
C105 C104 1.378(6) . ?
C70 H70A 0.9800 . ?
C70 H70B 0.9800 . ?
C70 H70C 0.9800 . ?
C108 H10C 0.9800 . ?
C108 H10D 0.9800 . ?
C108 H10E 0.9800 . ?
C104 H104 0.9500 . ?
C74 H74 1.0000 . ?
C74 C73 1.522(6) . ?
C74 C75 1.530(6) . ?
C148 H14G 0.9800 . ?
C148 H14H 0.9800 . ?
C148 H14I 0.9800 . ?
C147 H14J 0.9800 . ?
C147 H14K 0.9800 . ?
C147 H14L 0.9800 . ?
C110 H11D 0.9800 . ?
C110 H11E 0.9800 . ?
C110 H11F 0.9800 . ?
C136 H13G 0.9800 . ?
C136 H13H 0.9800 . ?
C136 H13I 0.9800 . ?
C109 H10F 0.9800 . ?
C109 H10G 0.9800 . ?
C109 H10H 0.9800 . ?
C41 H41 0.9500 . ?
C121 H12E 0.9800 . ?
C121 H12F 0.9800 . ?
C121 H12G 0.9800 . ?
C138 H13J 0.9800 . ?
C138 H13K 0.9800 . ?
C138 H13L 0.9800 . ?
C44 H44A 0.9800 . ?
C44 H44B 0.9800 . ?
C44 H44C 0.9800 . ?
C47 H47A 0.9800 . ?
C47 H47B 0.9800 . ?
C47 H47C 0.9800 . ?
C93 C94 1.409(6) . ?
C93 C98 1.390(6) . ?
C73 H73A 0.9800 . ?
C73 H73B 0.9800 . ?
C73 H73C 0.9800 . ?
C94 H94 0.9500 . ?
C94 C95 1.388(6) . ?
C112 H11G 0.9800 . ?
C112 H11H 0.9800 . ?
C112 H11I 0.9800 . ?
C122 H12H 0.9800 . ?
C122 H12I 0.9800 . ?
C122 H12J 0.9800 . ?
C46 H46A 0.9800 . ?
C46 H46B 0.9800 . ?
C46 H46C 0.9800 . ?
C124 H12K 0.9800 . ?
C124 H12L 0.9800 . ?
C124 H12M 0.9800 . ?
C98 H98 0.9500 . ?
C98 C97 1.375(8) . ?
C48 H48A 0.9800 . ?
C48 H48B 0.9800 . ?
C48 H48C 0.9800 . ?
C75 H75A 0.9800 . ?
C75 H75B 0.9800 . ?
C75 H75C 0.9800 . ?
C95 H95 0.9500 . ?
C95 C96 1.394(8) . ?
C96 H96 0.9500 . ?
C96 C97 1.420(10) . ?
C97 H97 0.9500 . ?

loop_
_geom_torsion_atom_site_label_1
_geom_torsion_atom_site_label_2
_geom_torsion_atom_site_label_3
_geom_torsion_atom_site_label_4
_geom_torsion
_geom_torsion_site_symmetry_1
_geom_torsion_site_symmetry_2
_geom_torsion_site_symmetry_3
_geom_torsion_site_symmetry_4
_geom_torsion_publ_flag
P1 S1 C18 C19 -28.6(3) . . . . ?
P1 S1 C18 C23 153.8(2) . . . . ?
P1 C6 C7 C8 51.2(3) . . . . ?
P1 C6 C7 C12 -124.8(2) . . . . ?
P1 C1 C2 N4 -17.1(4) . . . . ?
P1 C1 C2 N3 162.3(2) . . . . ?
S1 P1 C6 C5 -82.1(2) . . . . ?
S1 P1 C6 C7 100.80(18) . . . . ?
S1 P1 C1 P2 59.39(18) . . . . ?
S1 P1 C1 C2 -119.82(19) . . . . ?
S1 C18 C19 C20 -178.1(3) . . . . ?
S1 C18 C23 C22 177.4(3) . . . . ?
P2 C3 C4 N2 153.8(2) . . . . ?
P2 C3 C4 N1 -28.2(4) . . . . ?
P2 C1 C2 N4 163.7(2) . . . . ?
P2 C1 C2 N3 -17.0(4) . . . . ?
P4 C78 C80 C81 -45.8(4) . . . . ?
P4 C78 C80 C88 122.2(2) . . . . ?
P3 S2 C93 C94 -8.7(4) . . . . ?
P3 S2 C93 C98 174.9(4) . . . . ?
P3 C81 C82 C87 -126.7(3) . . . . ?
P3 C81 C82 C83 52.0(3) . . . . ?
S2 P3 C76 P4 61.08(19) . . . . ?
S2 P3 C76 C77 -118.1(2) . . . . ?
S2 P3 C81 C80 -83.7(2) . . . . ?
S2 P3 C81 C82 100.0(2) . . . . ?
S2 C93 C94 C95 -177.2(4) . . . . ?
S2 C93 C98 C97 174.1(5) . . . . ?
N7 C139 C144 C146 8.0(4) . . . . ?
N7 C139 C144 C143 -169.7(2) . . . . ?
N7 C139 C140 C149 -7.8(4) . . . . ?
N7 C139 C140 C141 170.4(2) . . . . ?
N7 C79 C78 P4 -26.4(4) . . . . ?
N7 C79 C78 C80 148.7(3) . . . . ?
N7 C125 C126 N8 -25.9(3) . . . . ?
N2 C52 C53 C62 -7.7(4) . . . . ?
N2 C52 C53 C54 179.8(2) . . . . ?
N2 C52 C57 C56 179.5(2) . . . . ?
N2 C52 C57 C59 4.4(4) . . . . ?
N2 C51 C50 N1 -22.5(3) . . . . ?
N1 C64 C69 C71 -1.8(4) . . . . ?
N1 C64 C69 C68 175.1(3) . . . . ?
N1 C64 C65 C66 -175.2(3) . . . . ?
N1 C64 C65 C74 1.5(4) . . . . ?
F1 P2 C3 C5 -72.3(2) . . . . ?
F1 P2 C3 C4 101.9(2) . . . . ?
F1 P2 C1 P1 122.14(18) . . . . ?
F1 P2 C1 C2 -58.7(3) . . . . ?
N4 C26 C27 C28 -173.7(2) . . . . ?
N4 C26 C27 C36 4.9(4) . . . . ?
N4 C26 C31 C30 172.4(2) . . . . ?
N4 C26 C31 C33 -8.3(4) . . . . ?
N4 C24 C25 N3 -26.8(3) . . . . ?
N8 C79 C78 P4 154.5(2) . . . . ?
N8 C79 C78 C80 -30.4(4) . . . . ?
N8 C127 C128 C134 9.9(4) . . . . ?
N8 C127 C128 C129 -176.4(3) . . . . ?
N8 C127 C132 C137 -13.3(4) . . . . ?
N8 C127 C132 C131 175.8(3) . . . . ?
N5 C77 C76 P4 -21.3(4) . . . . ?
N5 C77 C76 P3 157.9(2) . . . . ?
N5 C113 C118 C117 170.2(3) . . . . ?
N5 C113 C118 C120 -4.6(4) . . . . ?
N5 C113 C114 C115 -168.9(3) . . . . ?
N5 C113 C114 C123 8.4(4) . . . . ?
N6 C77 C76 P4 161.6(2) . . . . ?
N6 C77 C76 P3 -19.2(4) . . . . ?
N6 C101 C102 C111 -6.5(4) . . . . ?
N6 C101 C102 C103 174.2(3) . . . . ?
N6 C101 C106 C107 2.8(5) . . . . ?
N6 C101 C106 C105 -174.5(3) . . . . ?
N6 C100 C99 N5 -25.0(3) . . . . ?
N3 C38 C43 C45 -1.8(4) . . . . ?
N3 C38 C43 C42 175.3(3) . . . . ?
N3 C38 C39 C40 -174.8(3) . . . . ?
N3 C38 C39 C49 4.3(5) . . . . ?
F2 P4 C76 P3 121.92(18) . . . . ?
F2 P4 C76 C77 -58.9(3) . . . . ?
F2 P4 C78 C79 102.2(2) . . . . ?
F2 P4 C78 C80 -72.7(2) . . . . ?
C5 C6 C7 C8 -125.8(3) . . . . ?
C5 C6 C7 C12 58.1(4) . . . . ?
C5 C3 C4 N2 -31.7(4) . . . . ?
C5 C3 C4 N1 146.3(3) . . . . ?
C6 P1 C1 P2 -40.3(2) . . . . ?
C6 P1 C1 C2 140.5(2) . . . . ?
C6 C5 C3 P2 -46.7(3) . . . . ?
C6 C5 C3 C4 139.2(3) . . . . ?
C6 C5 C13 O1 -162.6(3) . . . . ?
C6 C5 C13 O2 23.7(3) . . . . ?
C6 C7 C8 C9 -179.4(3) . . . . ?
C6 C7 C12 C11 179.5(3) . . . . ?
C3 P2 C1 P1 16.6(2) . . . . ?
C3 P2 C1 C2 -164.2(2) . . . . ?
C3 C5 C6 P1 12.0(4) . . . . ?
C3 C5 C6 C7 -171.2(2) . . . . ?
C3 C5 C13 O1 28.6(4) . . . . ?
C3 C5 C13 O2 -145.2(2) . . . . ?
C77 N5 C113 C118 113.7(3) . . . . ?
C77 N5 C113 C114 -77.2(4) . . . . ?
C77 N5 C99 C100 19.8(4) . . . . ?
C77 N6 C101 C102 137.5(3) . . . . ?
C77 N6 C101 C106 -50.3(4) . . . . ?
C77 N6 C100 C99 24.0(4) . . . . ?
C139 N7 C79 N8 167.8(3) . . . . ?
C139 N7 C79 C78 -11.4(5) . . . . ?
C139 N7 C125 C126 -153.5(2) . . . . ?
C139 C144 C146 C145 142.4(3) . . . . ?
C139 C144 C146 C147 -94.3(4) . . . . ?
C139 C144 C143 C142 -0.3(4) . . . . ?
C139 C140 C149 C150 114.6(3) . . . . ?
C139 C140 C149 C148 -122.0(3) . . . . ?
C139 C140 C141 C142 -0.8(4) . . . . ?
C76 P4 C78 C79 -157.1(2) . . . . ?
C76 P4 C78 C80 27.9(2) . . . . ?
C76 P3 C81 C80 30.0(3) . . . . ?
C76 P3 C81 C82 -146.4(2) . . . . ?
C1 P1 C6 C5 27.5(2) . . . . ?
C1 P1 C6 C7 -149.63(19) . . . . ?
C1 P2 C3 C5 28.1(2) . . . . ?
C1 P2 C3 C4 -157.7(2) . . . . ?
C4 N2 C52 C53 -55.6(4) . . . . ?
C4 N2 C52 C57 131.6(3) . . . . ?
C4 N2 C51 C50 25.7(3) . . . . ?
C4 N1 C64 C69 110.2(3) . . . . ?
C4 N1 C64 C65 -77.4(4) . . . . ?
C4 N1 C50 C51 13.6(3) . . . . ?
C79 N7 C139 C144 -73.2(4) . . . . ?
C79 N7 C139 C140 115.8(3) . . . . ?
C79 N7 C125 C126 18.6(3) . . . . ?
C79 N8 C127 C128 129.4(3) . . . . ?
C79 N8 C127 C132 -55.6(4) . . . . ?
C79 N8 C126 C125 26.5(3) . . . . ?
C79 C78 C80 C81 139.2(3) . . . . ?
C79 C78 C80 C88 -52.7(3) . . . . ?
C7 C8 C9 C10 1.5(5) . . . . ?
C7 C12 C11 C10 -1.6(5) . . . . ?
C52 N2 C4 N1 141.9(2) . . . . ?
C52 N2 C4 C3 -39.7(4) . . . . ?
C52 N2 C51 C50 -135.4(2) . . . . ?
C52 C53 C62 C61 -77.1(3) . . . . ?
C52 C53 C62 C63 162.4(3) . . . . ?
C52 C53 C54 C55 3.2(4) . . . . ?
C52 C57 C59 C58 101.4(3) . . . . ?
C52 C57 C59 C60 -136.5(3) . . . . ?
C78 P4 C76 P3 17.0(2) . . . . ?
C78 P4 C76 C77 -163.8(2) . . . . ?
C78 C80 C81 P3 10.4(4) . . . . ?
C78 C80 C81 C82 -173.6(3) . . . . ?
C78 C80 C88 O3 32.5(4) . . . . ?
C78 C80 C88 O4 -141.4(2) . . . . ?
C80 C81 C82 C87 57.0(4) . . . . ?
C80 C81 C82 C83 -124.3(3) . . . . ?
C26 N4 C2 N3 133.5(3) . . . . ?
C26 N4 C2 C1 -47.0(4) . . . . ?
C26 N4 C24 C25 -125.1(3) . . . . ?
C26 C27 C28 C29 2.8(4) . . . . ?
C26 C27 C36 C35 125.8(3) . . . . ?
C26 C27 C36 C37 -109.2(3) . . . . ?
C26 C31 C30 C29 0.6(4) . . . . ?
C26 C31 C33 C32 -122.1(3) . . . . ?
C26 C31 C33 C34 114.0(3) . . . . ?
C81 P3 C76 P4 -41.7(2) . . . . ?
C81 P3 C76 C77 139.1(2) . . . . ?
C81 C80 C88 O3 -158.9(3) . . . . ?
C81 C80 C88 O4 27.2(4) . . . . ?
C81 C82 C87 C86 -176.1(3) . . . . ?
C81 C82 C83 C84 176.1(3) . . . . ?
C13 O2 C15 C14 -178.6(3) . . . . ?
C13 O2 C15 C16 -61.2(4) . . . . ?
C13 O2 C15 C17 63.9(4) . . . . ?
C13 C5 C6 P1 -155.74(19) . . . . ?
C13 C5 C6 C7 21.0(4) . . . . ?
C13 C5 C3 P2 121.7(2) . . . . ?
C13 C5 C3 C4 -52.5(3) . . . . ?
C127 N8 C79 N7 142.5(3) . . . . ?
C127 N8 C79 C78 -38.3(4) . . . . ?
C127 N8 C126 C125 -132.7(3) . . . . ?
C127 C128 C134 C133 -141.8(3) . . . . ?
C127 C128 C134 C135 96.4(3) . . . . ?
C127 C128 C129 C130 -1.2(5) . . . . ?
C127 C132 C137 C136 154.7(3) . . . . ?
C127 C132 C137 C138 -82.7(4) . . . . ?
C127 C132 C131 C130 2.3(5) . . . . ?
C88 O4 C90 C92 58.9(4) . . . . ?
C88 O4 C90 C91 -65.7(4) . . . . ?
C88 O4 C90 C89 176.3(3) . . . . ?
C88 C80 C81 P3 -156.9(2) . . . . ?
C88 C80 C81 C82 19.0(4) . . . . ?
C2 N4 C26 C27 -46.6(4) . . . . ?
C2 N4 C26 C31 140.8(3) . . . . ?
C2 N4 C24 C25 27.2(3) . . . . ?
C2 N3 C38 C43 111.6(3) . . . . ?
C2 N3 C38 C39 -76.1(4) . . . . ?
C2 N3 C25 C24 19.5(3) . . . . ?
C51 N2 C4 N1 -17.8(3) . . . . ?
C51 N2 C4 C3 160.5(3) . . . . ?
C51 N2 C52 C53 102.3(3) . . . . ?
C51 N2 C52 C57 -70.5(3) . . . . ?
C18 C19 C20 C21 0.7(6) . . . . ?
C18 C23 C22 C21 1.0(6) . . . . ?
C8 C7 C12 C11 3.3(4) . . . . ?
C8 C9 C10 C11 0.2(5) . . . . ?
C27 C26 C31 C30 -0.3(4) . . . . ?
C27 C26 C31 C33 179.0(2) . . . . ?
C27 C28 C29 C30 -2.5(4) . . . . ?
C64 N1 C4 N2 175.8(3) . . . . ?
C64 N1 C4 C3 -2.5(5) . . . . ?
C64 N1 C50 C51 -161.3(2) . . . . ?
C64 C69 C71 C72 109.1(3) . . . . ?
C64 C69 C71 C70 -126.5(3) . . . . ?
C64 C69 C68 C67 -0.3(5) . . . . ?
C64 C65 C66 C67 0.9(5) . . . . ?
C64 C65 C74 C73 136.8(3) . . . . ?
C64 C65 C74 C75 -101.2(4) . . . . ?
C69 C64 C65 C66 -3.3(5) . . . . ?
C69 C64 C65 C74 173.5(3) . . . . ?
C69 C68 C67 C66 -2.1(6) . . . . ?
C144 C139 C140 C149 -178.6(3) . . . . ?
C144 C139 C140 C141 -0.4(4) . . . . ?
C50 N1 C4 N2 1.9(3) . . . . ?
C50 N1 C4 C3 -176.4(3) . . . . ?
C50 N1 C64 C69 -76.0(3) . . . . ?
C50 N1 C64 C65 96.3(3) . . . . ?
C56 C57 C59 C58 -73.6(3) . . . . ?
C56 C57 C59 C60 48.4(4) . . . . ?
C53 C52 C57 C56 6.8(4) . . . . ?
C53 C52 C57 C59 -168.4(2) . . . . ?
C53 C54 C55 C56 1.8(5) . . . . ?
C113 N5 C77 N6 163.3(3) . . . . ?
C113 N5 C77 C76 -14.2(5) . . . . ?
C113 N5 C99 C100 -150.9(3) . . . . ?
C113 C118 C117 C116 -1.9(5) . . . . ?
C113 C118 C120 C119 106.2(3) . . . . ?
C113 C118 C120 C121 -131.5(3) . . . . ?
C113 C114 C115 C116 -0.3(5) . . . . ?
C113 C114 C123 C122 -115.3(4) . . . . ?
C113 C114 C123 C124 121.6(4) . . . . ?
C28 C27 C36 C35 -55.7(3) . . . . ?
C28 C27 C36 C37 69.3(3) . . . . ?
C28 C29 C30 C31 0.7(4) . . . . ?
C12 C7 C8 C9 -3.2(4) . . . . ?
C12 C11 C10 C9 -0.2(5) . . . . ?
C36 C27 C28 C29 -175.8(3) . . . . ?
C62 C53 C54 C55 -169.4(3) . . . . ?
C57 C52 C53 C62 164.9(2) . . . . ?
C57 C52 C53 C54 -7.6(4) . . . . ?
C57 C56 C55 C54 -2.7(5) . . . . ?
C128 C127 C132 C137 161.6(3) . . . . ?
C128 C127 C132 C131 -9.3(4) . . . . ?
C128 C129 C130 C131 -5.6(5) . . . . ?
C140 C139 C144 C146 178.6(3) . . . . ?
C140 C139 C144 C143 0.9(4) . . . . ?
C140 C141 C142 C143 1.4(5) . . . . ?
C31 C26 C27 C28 -1.4(4) . . . . ?
C31 C26 C27 C36 177.1(2) . . . . ?
C24 N4 C26 C27 100.4(3) . . . . ?
C24 N4 C26 C31 -72.2(3) . . . . ?
C24 N4 C2 N3 -15.6(3) . . . . ?
C24 N4 C2 C1 163.8(3) . . . . ?
C54 C53 C62 C61 95.2(3) . . . . ?
C54 C53 C62 C63 -25.3(4) . . . . ?
C82 C87 C86 C85 -2.1(5) . . . . ?
C82 C83 C84 C85 2.3(5) . . . . ?
C146 C144 C143 C142 -178.0(3) . . . . ?
C30 C31 C33 C32 57.2(3) . . . . ?
C30 C31 C33 C34 -66.7(3) . . . . ?
C149 C140 C141 C142 177.5(3) . . . . ?
C141 C140 C149 C150 -63.6(4) . . . . ?
C141 C140 C149 C148 59.8(4) . . . . ?
C141 C142 C143 C144 -0.9(5) . . . . ?
C55 C56 C57 C52 -1.6(4) . . . . ?
C55 C56 C57 C59 173.7(3) . . . . ?
C118 C113 C114 C115 -0.2(4) . . . . ?
C118 C113 C114 C123 177.1(3) . . . . ?
C118 C117 C116 C115 1.4(5) . . . . ?
C143 C144 C146 C145 -40.0(4) . . . . ?
C143 C144 C146 C147 83.3(4) . . . . ?
C38 N3 C2 N4 166.5(3) . . . . ?
C38 N3 C2 C1 -12.9(5) . . . . ?
C38 N3 C25 C24 -151.4(3) . . . . ?
C38 C43 C45 C44 -134.0(4) . . . . ?
C38 C43 C45 C46 103.8(4) . . . . ?
C38 C43 C42 C41 -1.7(5) . . . . ?
C38 C39 C40 C41 0.9(5) . . . . ?
C38 C39 C49 C47 120.0(4) . . . . ?
C38 C39 C49 C48 -115.8(4) . . . . ?
C15 O2 C13 O1 -0.5(4) . . . . ?
C15 O2 C13 C5 173.4(2) . . . . ?
C101 N6 C77 N5 136.4(3) . . . . ?
C101 N6 C77 C76 -45.9(4) . . . . ?
C101 N6 C100 C99 -128.4(3) . . . . ?
C101 C102 C111 C110 -123.3(3) . . . . ?
C101 C102 C111 C112 114.1(4) . . . . ?
C101 C102 C103 C104 0.0(5) . . . . ?
C101 C106 C107 C108 -108.3(4) . . . . ?
C101 C106 C107 C109 126.9(4) . . . . ?
C101 C106 C105 C104 1.3(5) . . . . ?
C33 C31 C30 C29 -178.7(3) . . . . ?
C114 C113 C118 C117 1.3(4) . . . . ?
C114 C113 C118 C120 -173.5(3) . . . . ?
C125 N7 C139 C144 96.9(3) . . . . ?
C125 N7 C139 C140 -74.0(3) . . . . ?
C125 N7 C79 N8 -2.7(3) . . . . ?
C125 N7 C79 C78 178.1(3) . . . . ?
C25 N3 C2 N4 -3.0(3) . . . . ?
C25 N3 C2 C1 177.6(3) . . . . ?
C25 N3 C38 C43 -79.4(4) . . . . ?
C25 N3 C38 C39 92.9(3) . . . . ?
C134 C128 C129 C130 172.7(3) . . . . ?
C71 C69 C68 C67 176.8(3) . . . . ?
C90 O4 C88 O3 4.0(4) . . . . ?
C90 O4 C88 C80 178.0(2) . . . . ?
C126 N8 C79 N7 -15.5(3) . . . . ?
C126 N8 C79 C78 163.7(3) . . . . ?
C126 N8 C127 C128 -74.8(3) . . . . ?
C126 N8 C127 C132 100.2(3) . . . . ?
C132 C127 C128 C134 -164.9(3) . . . . ?
C132 C127 C128 C129 8.8(4) . . . . ?
C129 C128 C134 C133 44.6(4) . . . . ?
C129 C128 C134 C135 -77.2(4) . . . . ?
C129 C130 C131 C132 5.1(5) . . . . ?
C43 C38 C39 C40 -2.8(5) . . . . ?
C43 C38 C39 C49 176.3(3) . . . . ?
C43 C42 C41 C40 -0.1(6) . . . . ?
C117 C118 C120 C119 -68.5(4) . . . . ?
C117 C118 C120 C121 53.8(4) . . . . ?
C117 C116 C115 C114 -0.3(5) . . . . ?
C65 C64 C69 C71 -173.9(3) . . . . ?
C65 C64 C69 C68 3.0(4) . . . . ?
C65 C66 C67 C68 1.7(6) . . . . ?
C87 C82 C83 C84 -5.2(5) . . . . ?
C100 N6 C77 N5 -12.3(3) . . . . ?
C100 N6 C77 C76 165.3(3) . . . . ?
C100 N6 C101 C102 -75.2(4) . . . . ?
C100 N6 C101 C106 96.9(4) . . . . ?
C120 C118 C117 C116 173.0(3) . . . . ?
C83 C82 C87 C86 5.1(5) . . . . ?
C137 C132 C131 C130 -168.8(3) . . . . ?
C115 C114 C123 C122 61.9(4) . . . . ?
C115 C114 C123 C124 -61.1(4) . . . . ?
C19 C18 C23 C22 -0.3(5) . . . . ?
C19 C20 C21 C22 -0.1(6) . . . . ?
C68 C69 C71 C72 -67.8(4) . . . . ?
C68 C69 C71 C70 56.6(4) . . . . ?
C102 C101 C106 C107 174.7(3) . . . . ?
C102 C101 C106 C105 -2.7(5) . . . . ?
C102 C103 C104 C105 -1.4(6) . . . . ?
C39 C38 C43 C45 -174.0(3) . . . . ?
C39 C38 C43 C42 3.1(5) . . . . ?
C39 C40 C41 C42 0.4(6) . . . . ?
C106 C101 C102 C111 -178.7(3) . . . . ?
C106 C101 C102 C103 2.1(5) . . . . ?
C106 C105 C104 C103 0.8(6) . . . . ?
C45 C43 C42 C41 175.5(4) . . . . ?
C99 N5 C77 N6 -5.4(3) . . . . ?
C99 N5 C77 C76 177.1(3) . . . . ?
C99 N5 C113 C118 -77.9(3) . . . . ?
C99 N5 C113 C114 91.2(3) . . . . ?
C23 C18 C19 C20 -0.5(5) . . . . ?
C123 C114 C115 C116 -177.7(3) . . . . ?
C107 C106 C105 C104 -176.3(3) . . . . ?
C111 C102 C103 C104 -179.3(4) . . . . ?
C86 C85 C84 C83 0.9(5) . . . . ?
C20 C21 C22 C23 -0.8(6) . . . . ?
C131 C132 C137 C136 -34.6(5) . . . . ?
C131 C132 C137 C138 87.9(4) . . . . ?
C66 C65 C74 C73 -46.5(5) . . . . ?
C66 C65 C74 C75 75.6(4) . . . . ?
C40 C39 C49 C47 -61.0(5) . . . . ?
C40 C39 C49 C48 63.3(5) . . . . ?
C84 C85 C86 C87 -1.0(5) . . . . ?
C103 C102 C111 C110 56.0(4) . . . . ?
C103 C102 C111 C112 -66.6(4) . . . . ?
C42 C43 C45 C44 48.9(5) . . . . ?
C42 C43 C45 C46 -73.2(4) . . . . ?
C49 C39 C40 C41 -178.2(3) . . . . ?
C105 C106 C107 C108 69.1(4) . . . . ?
C105 C106 C107 C109 -55.8(4) . . . . ?
C74 C65 C66 C67 -176.0(3) . . . . ?
C93 C94 C95 C96 3.9(9) . . . . ?
C93 C98 C97 C96 2.7(10) . . . . ?
C94 C93 C98 C97 -2.5(8) . . . . ?
C94 C95 C96 C97 -3.6(10) . . . . ?
C98 C93 C94 C95 -0.8(7) . . . . ?
C95 C96 C97 C98 0.4(10) . . . . ?
F2A P4 C76 P3 -81.2(3) . . . . ?
F2A P4 C76 C77 97.9(4) . . . . ?
F2A P4 C78 C79 -57.3(4) . . . . ?
F2A P4 C78 C80 127.7(4) . . . . ?
F1A P2 C3 C5 134.8(3) . . . . ?
F1A P2 C3 C4 -51.0(3) . . . . ?
F1A P2 C1 P1 -85.9(3) . . . . ?
F1A P2 C1 C2 93.3(3) . . . . ?

loop_
_smtbx_masks_void_nr
_smtbx_masks_void_average_x
_smtbx_masks_void_average_y
_smtbx_masks_void_average_z
_smtbx_masks_void_volume
_smtbx_masks_void_count_electrons
_smtbx_masks_void_content
1 -0.250 0.006 0.250 199.6 0.0 ?
2 0.250 -0.006 0.750 199.6 0.0 ?
3 0.000 0.500 0.000 265.0 45.1 ?
4 0.208 0.602 0.638 21.4 0.8 ?
5 0.236 0.704 0.343 25.6 2.6 ?
6 0.203 0.440 0.409 12.6 0.0 ?
7 0.264 0.704 0.157 25.6 2.6 ?
8 0.250 0.667 0.250 7.3 0.3 ?
9 0.292 0.602 0.862 21.4 0.8 ?
10 0.297 0.440 0.091 12.6 0.0 ?
11 0.500 0.500 0.500 265.0 45.1 ?
12 0.708 0.398 0.138 21.4 0.8 ?
13 0.736 0.296 0.843 25.6 2.6 ?
14 0.703 0.560 0.909 12.6 0.0 ?
15 0.764 0.296 0.657 25.6 2.6 ?
16 0.750 0.333 0.750 7.3 0.3 ?
17 0.792 0.398 0.362 21.4 0.8 ?
18 0.797 0.560 0.591 12.6 0.0 ?
